data_7117092
loop_
_publ_author_name
'Scottwell, Syn\/ove \/O.'
'Elliott, Anastasia B. S.'
'Shaffer, Karl J.'
'Nafady, Ayman'
'McAdam, C. John'
'Gordon, Keith C.'
'Crowley, James D.'

_publ_section_title
;
 Chemically and electrochemically induced expansion and contraction of a
 ferrocene rotor
;
_journal_coden_ASTM CHCOFS
_journal_issue 38
_journal_name_full
;
 Chemical Communications (Cambridge, United Kingdom)
;
_journal_page_first 8161
_journal_page_last 8164
_journal_paper_doi 10.1039/c5cc01973g
_journal_volume 51
_journal_year 2015
_chemical_formula_sum 'C90 H78 Cl2 Cu2 Fe N8 O8'
_chemical_formula_weight 1653.43
_space_group_IT_number 14
_symmetry_cell_setting monoclinic
_symmetry_space_group_name_Hall '-P 2yn'
_symmetry_space_group_name_H-M 'P 1 21/n 1'
_atom_sites_solution_hydrogens geom
_atom_sites_solution_primary direct
_atom_sites_solution_secondary difmap
_audit_creation_method SHELXL-97
_audit_update_record
;
2015-01-29 deposited with the CCDC.
2015-04-01 downloaded from the CCDC.
;
_cell_angle_alpha 90.00
_cell_angle_beta 106.0870(10)
_cell_angle_gamma 90.00
_cell_formula_units_Z 8
_cell_length_a 18.1611(2)
_cell_length_b 52.0625(9)
_cell_length_c 20.5495(3)
_cell_measurement_reflns_used 60571
_cell_measurement_temperature 100(2)
_cell_measurement_theta_max 75.9960
_cell_measurement_theta_min 3.3730
_cell_volume 18669.0(5)
_computing_cell_refinement
;
CrysAlisPro, Agilent Technologies,
Version 1.171.37.33 (release 27-03-2014 CrysAlis171 .NET)
(compiled Mar 27 2014,17:12:48)
;
_computing_data_collection
;
CrysAlisPro, Agilent Technologies,
Version 1.171.37.33 (release 27-03-2014 CrysAlis171 .NET)
(compiled Mar 27 2014,17:12:48)
;
_computing_data_reduction
;
CrysAlisPro, Agilent Technologies,
Version 1.171.37.33 (release 27-03-2014 CrysAlis171 .NET)
(compiled Mar 27 2014,17:12:48)
;
_computing_structure_refinement 'SHELXL-97 (Sheldrick, 1997)'
_computing_structure_solution 'SHELXS-97 (Sheldrick, 1990)'
_diffrn_ambient_temperature 100(2)
_diffrn_detector_area_resol_mean 10.3449
_diffrn_measured_fraction_theta_full 1.000
_diffrn_measured_fraction_theta_max 1.000
_diffrn_measurement_device_type 'SuperNova, Dual, Cu at zero, Atlas'
_diffrn_measurement_method '\w scans'
_diffrn_radiation_monochromator graphite
_diffrn_radiation_source 'fine-focus sealed tube'
_diffrn_radiation_type CuK\a
_diffrn_radiation_wavelength 1.54184
_diffrn_reflns_av_R_equivalents 0.0989
_diffrn_reflns_av_sigmaI/netI 0.0505
_diffrn_reflns_limit_h_max 21
_diffrn_reflns_limit_h_min -21
_diffrn_reflns_limit_k_max 62
_diffrn_reflns_limit_k_min -62
_diffrn_reflns_limit_l_max 24
_diffrn_reflns_limit_l_min -24
_diffrn_reflns_number 217551
_diffrn_reflns_theta_full 68.25
_diffrn_reflns_theta_max 68.25
_diffrn_reflns_theta_min 3.00
_exptl_absorpt_coefficient_mu 2.716
_exptl_absorpt_correction_T_max 0.5084
_exptl_absorpt_correction_T_min 0.3490
_exptl_absorpt_correction_type multi-scan
_exptl_crystal_colour 'dark red'
_exptl_crystal_density_diffrn 1.177
_exptl_crystal_density_method 'not measured'
_exptl_crystal_description irregular
_exptl_crystal_F_000 6848
_exptl_crystal_size_max 0.4910
_exptl_crystal_size_mid 0.4185
_exptl_crystal_size_min 0.2881
_platon_squeeze_details
;
The packing of the crystal shows sizeable solvent channels containing significant 
amounts of diffuse electron density, accounted for by disordered solvent which 
could not be modelled as discrete molecules. This includes a minimum of 5 highly 
disordered acetonitrile molecules that could be located in the asymmetric unit, but 
were too disordered to refine. As such, PLATON SQUEEZE was employed to calculate 
the contribution to the diffraction from the solvent channels and thereby produced a 
set of solvent-free diffraction intensities. 

SQUEEZE estimated 8 voids with a total contribution of approximately 1276 electrons 
per unit cell. Due to this being a monoclinic space group with 4 asymmetric units per 
unit cell, this amounts to approximately 1276/4 = 319 electrons per asymmetric unit. 
This can be accounted for by 10 molecules of acetonitrile (10x22 = 220) and 10 
molecules of water (10x10 = 100) per asymmetric unit.
;
_refine_diff_density_max 3.286
_refine_diff_density_min -1.694
_refine_diff_density_rms 0.103
_refine_ls_extinction_method none
_refine_ls_goodness_of_fit_ref 1.071
_refine_ls_hydrogen_treatment constr
_refine_ls_matrix_type fullcycle
_refine_ls_number_parameters 2023
_refine_ls_number_reflns 34176
_refine_ls_number_restraints 186
_refine_ls_restrained_S_all 1.070
_refine_ls_R_factor_all 0.1182
_refine_ls_R_factor_gt 0.1085
_refine_ls_shift/su_max 0.006
_refine_ls_shift/su_mean 0.000
_refine_ls_structure_factor_coef Fsqd
_refine_ls_weighting_details 'calc w=1/[\s^2^(Fo^2^)+(0.1573P)^2^+47.0202P] where P=(Fo^2^+2Fc^2^)/3'
_refine_ls_weighting_scheme calc
_refine_ls_wR_factor_gt 0.2930
_refine_ls_wR_factor_ref 0.3008
_reflns_number_gt 27795
_reflns_number_total 34176
_reflns_threshold_expression >2sigma(I)
_cod_data_source_file c5cc01973g2.cif
_cod_data_source_block c:\users\sscott\desktop\sos250~2\sos250
_cod_database_code 7117092

loop_
_symmetry_equiv_pos_as_xyz
'x, y, z'
'-x+1/2, y+1/2, -z+1/2'
'-x, -y, -z'
'x-1/2, -y-1/2, z-1/2'

loop_
_atom_site_label
_atom_site_type_symbol
_atom_site_fract_x
_atom_site_fract_y
_atom_site_fract_z
_atom_site_U_iso_or_equiv
_atom_site_adp_type
_atom_site_occupancy
_atom_site_symmetry_multiplicity
_atom_site_calc_flag
_atom_site_refinement_flags
_atom_site_disorder_assembly
_atom_site_disorder_group
Cu1 Cu 0.93267(4) 0.185582(15) 1.02509(4) 0.04149(19) Uani 1 1 d . . .
Cu2 Cu 0.45690(5) 0.167092(18) 0.36974(5) 0.0545(2) Uani 1 1 d . . .
Cu3 Cu 0.88490(5) 0.056522(15) 0.45646(4) 0.0480(2) Uani 1 1 d . . .
Cu4 Cu 0.41836(6) 0.07953(3) 0.85396(7) 0.0840(4) Uani 1 1 d . . .
Fe1 Fe 0.70561(6) 0.073047(17) 0.71266(5) 0.0466(2) Uani 1 1 d . . .
Fe2 Fe 0.70912(5) 0.172503(16) 0.69694(4) 0.0396(2) Uani 1 1 d . . .
Cl1 Cl 0.22279(11) 0.23692(4) 0.19406(10) 0.0720(5) Uani 1 1 d . . .
Cl2 Cl 0.05146(11) 0.19746(4) 0.42586(9) 0.0770(5) Uani 1 1 d . . .
Cl3 Cl 0.00869(13) 0.03606(4) 0.13755(10) 0.0775(5) Uani 1 1 d . . .
Cl4 Cl 0.59434(16) -0.01368(6) 0.62234(16) 0.1080(8) Uani 1 1 d . . .
O1 O 0.2592(13) 0.2500(3) 0.1450(11) 0.291(11) Uani 1 1 d U . .
O2 O 0.2729(6) 0.24947(17) 0.2381(7) 0.195(6) Uani 1 1 d U . .
O3 O 0.1518(5) 0.24373(13) 0.1628(6) 0.158(5) Uani 1 1 d U . .
O4 O 0.2366(4) 0.21018(11) 0.1912(4) 0.100(2) Uani 1 1 d . . .
O5 O 0.1192(5) 0.2082(3) 0.4651(4) 0.170(5) Uani 1 1 d . . .
O6 O 0.0225(7) 0.21316(16) 0.3682(4) 0.159(4) Uani 1 1 d . . .
O7 O 0.0629(5) 0.17154(14) 0.4010(4) 0.110(2) Uani 1 1 d . . .
O8 O -0.0015(5) 0.19496(18) 0.4635(5) 0.140(4) Uani 1 1 d . . .
O9 O 0.0381(5) 0.05911(13) 0.1718(3) 0.109(2) Uani 1 1 d . . .
O10 O 0.0415(5) 0.03093(15) 0.0833(3) 0.107(2) Uani 1 1 d . . .
O11 O -0.0717(5) 0.0411(2) 0.1061(6) 0.154(4) Uani 1 1 d . . .
O12 O 0.0201(6) 0.01543(14) 0.1801(4) 0.126(3) Uani 1 1 d . . .
O13 O 0.5677(7) -0.0238(2) 0.6770(6) 0.171(5) Uani 1 1 d . . .
O14 O 0.6730(5) -0.00737(18) 0.6501(5) 0.138(3) Uani 1 1 d . . .
O15 O 0.5870(6) -0.03116(16) 0.5663(5) 0.129(3) Uani 1 1 d . . .
O16 O 0.5466(8) 0.0073(3) 0.6064(8) 0.304(12) Uani 1 1 d . . .
N100 N 0.5036(3) 0.13062(10) 0.3824(3) 0.0498(11) Uani 1 1 d . . .
N101 N 0.3972(3) 0.15228(12) 0.2806(3) 0.0670(15) Uani 1 1 d . . .
N102 N 0.5186(3) 0.19968(10) 0.3951(3) 0.0512(11) Uani 1 1 d . . .
N103 N 0.4243(3) 0.17736(12) 0.4542(3) 0.0618(14) Uani 1 1 d . . .
N104 N 0.8949(3) 0.14847(9) 1.0217(2) 0.0434(10) Uani 1 1 d . . .
N105 N 0.9950(3) 0.17474(10) 1.1179(2) 0.0467(11) Uani 1 1 d . . .
N106 N 0.8666(2) 0.21659(8) 0.9994(2) 0.0391(9) Uani 1 1 d . . .
N107 N 0.9616(2) 0.19608(9) 0.9395(2) 0.0425(9) Uani 1 1 d . . .
N200 N 0.4744(3) 0.11416(15) 0.8839(3) 0.076(2) Uani 1 1 d . . .
N201 N 0.3461(4) 0.09404(16) 0.9006(4) 0.084(2) Uani 1 1 d . . .
N202 N 0.4792(5) 0.04803(17) 0.8571(6) 0.123(4) Uani 1 1 d . . .
N203 N 0.3893(3) 0.06937(14) 0.7549(4) 0.0808(19) Uani 1 1 d . . .
N204 N 0.8713(2) 0.09557(8) 0.4623(2) 0.0381(9) Uani 1 1 d . . .
N205 N 0.9510(3) 0.06765(10) 0.3992(2) 0.0506(11) Uani 1 1 d . . .
N206 N 0.9121(3) 0.03953(9) 0.5493(2) 0.0504(12) Uani 1 1 d . . .
N207 N 0.7917(4) 0.03334(10) 0.4435(3) 0.0600(14) Uani 1 1 d . . .
C100 C 0.7473(4) 0.05037(11) 0.6502(3) 0.0562(15) Uani 1 1 d . . .
H100 H 0.7261 0.0345 0.6311 0.067 Uiso 1 1 calc R . .
C101 C 0.8035(4) 0.05338(13) 0.7118(3) 0.0578(15) Uani 1 1 d . . .
H101 H 0.8262 0.0398 0.7415 0.069 Uiso 1 1 calc R . .
C102 C 0.8216(4) 0.08013(12) 0.7234(3) 0.0523(14) Uani 1 1 d . . .
H102 H 0.8584 0.0874 0.7610 0.063 Uiso 1 1 calc R . .
C103 C 0.7732(3) 0.09375(12) 0.6670(3) 0.0474(13) Uani 1 1 d . . .
H103 H 0.7719 0.1119 0.6613 0.057 Uiso 1 1 calc R . .
C104 C 0.7267(3) 0.07556(11) 0.6200(3) 0.0478(13) Uani 1 1 d . . .
C105 C 0.6715(3) 0.08147(11) 0.5612(3) 0.0499(14) Uani 1 1 d . . .
C106 C 0.6207(4) 0.08692(12) 0.5088(3) 0.0525(14) Uani 1 1 d . . .
C107 C 0.5540(3) 0.12146(12) 0.4374(3) 0.0502(13) Uani 1 1 d . . .
H107 H 0.5835 0.1333 0.4692 0.060 Uiso 1 1 calc R . .
C108 C 0.5656(3) 0.09525(11) 0.4507(3) 0.0481(13) Uani 1 1 d . . .
C109 C 0.5202(3) 0.07823(13) 0.4027(4) 0.0561(15) Uani 1 1 d . . .
H109 H 0.5249 0.0602 0.4100 0.067 Uiso 1 1 calc R . .
C110 C 0.4681(4) 0.08797(13) 0.3443(4) 0.0633(18) Uani 1 1 d . . .
H110 H 0.4375 0.0767 0.3114 0.076 Uiso 1 1 calc R . .
C111 C 0.4619(3) 0.11438(14) 0.3353(4) 0.0572(15) Uani 1 1 d . . .
C112 C 0.4091(4) 0.12644(15) 0.2735(4) 0.0629(17) Uani 1 1 d . . .
C113 C 0.3757(4) 0.11301(18) 0.2146(4) 0.0709(19) Uani 1 1 d . . .
H113 H 0.3839 0.0951 0.2120 0.085 Uiso 1 1 calc R . .
C114 C 0.3295(5) 0.1264(2) 0.1585(5) 0.087(3) Uani 1 1 d . . .
H114 H 0.3051 0.1177 0.1176 0.105 Uiso 1 1 calc R . .
C115 C 0.3202(5) 0.1525(2) 0.1640(5) 0.090(3) Uani 1 1 d . . .
H115 H 0.2930 0.1623 0.1260 0.108 Uiso 1 1 calc R . .
C116 C 0.3517(4) 0.16435(18) 0.2271(4) 0.077(2) Uani 1 1 d . . .
H116 H 0.3400 0.1819 0.2319 0.093 Uiso 1 1 calc R . .
C117 C 0.4534(4) 0.22178(15) 0.2323(4) 0.070(2) Uani 1 1 d . . .
H11A H 0.4793 0.2385 0.2384 0.105 Uiso 1 1 calc R . .
H11B H 0.4274 0.2193 0.2677 0.105 Uiso 1 1 calc R . .
H11C H 0.4158 0.2212 0.1878 0.105 Uiso 1 1 calc R . .
C118 C 0.5647(5) 0.1531(2) 0.1178(4) 0.089(3) Uani 1 1 d . . .
H11D H 0.5281 0.1389 0.1117 0.133 Uiso 1 1 calc R . .
H11E H 0.6159 0.1463 0.1208 0.133 Uiso 1 1 calc R . .
H11F H 0.5491 0.1649 0.0791 0.133 Uiso 1 1 calc R . .
C119 C 0.6791(3) 0.16936(13) 0.3680(3) 0.0528(14) Uani 1 1 d . . .
H11G H 0.6526 0.1629 0.4002 0.079 Uiso 1 1 calc R . .
H11H H 0.7080 0.1849 0.3863 0.079 Uiso 1 1 calc R . .
H11I H 0.7143 0.1562 0.3603 0.079 Uiso 1 1 calc R . .
C120 C 0.5125(4) 0.20052(13) 0.2372(3) 0.0565(15) Uani 1 1 d . . .
C121 C 0.5143(4) 0.18685(13) 0.1802(3) 0.0574(15) Uani 1 1 d . . .
H121 H 0.4785 0.1910 0.1382 0.069 Uiso 1 1 calc R . .
C122 C 0.5664(4) 0.16742(14) 0.1821(3) 0.0595(16) Uani 1 1 d . . .
C123 C 0.6191(4) 0.16226(13) 0.2431(3) 0.0554(14) Uani 1 1 d . . .
H123 H 0.6556 0.1490 0.2451 0.066 Uiso 1 1 calc R . .
C124 C 0.6208(3) 0.17572(11) 0.3016(3) 0.0480(12) Uani 1 1 d . . .
C125 C 0.5667(3) 0.19505(11) 0.2989(3) 0.0447(12) Uani 1 1 d . . .
C126 C 0.5652(3) 0.20903(12) 0.3618(3) 0.0490(13) Uani 1 1 d . . .
C127 C 0.6111(4) 0.23049(12) 0.3850(3) 0.0552(14) Uani 1 1 d . . .
H127 H 0.6444 0.2371 0.3607 0.066 Uiso 1 1 calc R . .
C128 C 0.6062(4) 0.24185(13) 0.4455(4) 0.0642(17) Uani 1 1 d . . .
H128 H 0.6368 0.2564 0.4629 0.077 Uiso 1 1 calc R . .
C129 C 0.5577(4) 0.23215(13) 0.4799(3) 0.0592(16) Uani 1 1 d . . .
H129 H 0.5544 0.2399 0.5208 0.071 Uiso 1 1 calc R . .
C130 C 0.5138(3) 0.21096(12) 0.4544(3) 0.0528(14) Uani 1 1 d . . .
C131 C 0.4607(3) 0.19834(14) 0.4867(3) 0.0594(16) Uani 1 1 d . . .
C132 C 0.4454(4) 0.20742(17) 0.5462(4) 0.0691(19) Uani 1 1 d . . .
H132 H 0.4700 0.2224 0.5684 0.083 Uiso 1 1 calc R . .
C133 C 0.3939(4) 0.19408(19) 0.5717(4) 0.078(2) Uani 1 1 d . . .
H133 H 0.3840 0.1995 0.6126 0.093 Uiso 1 1 calc R . .
C134 C 0.3571(4) 0.17304(18) 0.5382(4) 0.078(2) Uani 1 1 d . . .
H134 H 0.3207 0.1641 0.5552 0.093 Uiso 1 1 calc R . .
C135 C 0.3732(4) 0.16460(18) 0.4781(4) 0.074(2) Uani 1 1 d . . .
C136 C 0.3376(4) 0.14150(16) 0.4421(4) 0.0689(19) Uani 1 1 d . . .
C137 C 0.3621(5) 0.11673(18) 0.4659(5) 0.084(3) Uani 1 1 d . . .
C138 C 0.3311(4) 0.09537(19) 0.4280(6) 0.089(3) Uani 1 1 d . . .
H138 H 0.3482 0.0787 0.4443 0.107 Uiso 1 1 calc R . .
C139 C 0.2759(5) 0.09787(19) 0.3667(7) 0.101(4) Uani 1 1 d . . .
C140 C 0.2516(4) 0.1225(2) 0.3430(6) 0.094(3) Uani 1 1 d . . .
H140 H 0.2142 0.1241 0.3005 0.113 Uiso 1 1 calc R . .
C141 C 0.2798(4) 0.14468(17) 0.3787(5) 0.081(2) Uani 1 1 d . . .
C142 C 0.2509(4) 0.17032(18) 0.3532(5) 0.086(3) Uani 1 1 d . . .
H14A H 0.2130 0.1686 0.3090 0.130 Uiso 1 1 calc R . .
H14B H 0.2936 0.1810 0.3485 0.130 Uiso 1 1 calc R . .
H14C H 0.2269 0.1785 0.3852 0.130 Uiso 1 1 calc R . .
C143 C 0.2434(6) 0.0746(2) 0.3205(8) 0.126(5) Uani 1 1 d . . .
H14D H 0.2810 0.0690 0.2973 0.190 Uiso 1 1 calc R . .
H14E H 0.1959 0.0797 0.2869 0.190 Uiso 1 1 calc R . .
H14F H 0.2328 0.0605 0.3481 0.190 Uiso 1 1 calc R . .
C144 C 0.4246(6) 0.1133(2) 0.5320(5) 0.098(3) Uani 1 1 d . . .
H14G H 0.4028 0.1157 0.5702 0.147 Uiso 1 1 calc R . .
H14H H 0.4651 0.1260 0.5346 0.147 Uiso 1 1 calc R . .
H14I H 0.4460 0.0959 0.5338 0.147 Uiso 1 1 calc R . .
C145 C 0.6366(3) 0.09737(12) 0.7475(3) 0.0501(13) Uani 1 1 d . . .
H145 H 0.6370 0.1156 0.7451 0.060 Uiso 1 1 calc R . .
C146 C 0.5906(4) 0.08068(15) 0.6971(4) 0.0633(18) Uani 1 1 d . . .
H146 H 0.5543 0.0858 0.6563 0.076 Uiso 1 1 calc R . .
C147 C 0.6098(5) 0.05458(15) 0.7199(4) 0.073(2) Uani 1 1 d . . .
H147 H 0.5895 0.0394 0.6957 0.087 Uiso 1 1 calc R . .
C148 C 0.6637(5) 0.05548(13) 0.7840(4) 0.0643(18) Uani 1 1 d . . .
H148 H 0.6850 0.0411 0.8112 0.077 Uiso 1 1 calc R . .
C149 C 0.6812(4) 0.08239(11) 0.8012(3) 0.0506(14) Uani 1 1 d . . .
C150 C 0.7374(3) 0.09116(11) 0.8586(3) 0.0468(13) Uani 1 1 d . . .
C151 C 0.7850(4) 0.09888(11) 0.9084(3) 0.0504(14) Uani 1 1 d . . .
C152 C 0.8490(3) 0.13669(11) 0.9696(3) 0.0451(12) Uani 1 1 d . . .
H152 H 0.8217 0.1467 0.9320 0.054 Uiso 1 1 calc R . .
C153 C 0.8383(3) 0.10977(11) 0.9667(3) 0.0483(13) Uani 1 1 d . . .
C154 C 0.8789(4) 0.09560(12) 1.0217(3) 0.0533(14) Uani 1 1 d . . .
H154 H 0.8733 0.0775 1.0220 0.064 Uiso 1 1 calc R . .
C155 C 0.9277(4) 0.10796(12) 1.0763(3) 0.0525(14) Uani 1 1 d . . .
H155 H 0.9572 0.0983 1.1137 0.063 Uiso 1 1 calc R . .
C156 C 0.9337(3) 0.13494(12) 1.0765(3) 0.0474(13) Uani 1 1 d . . .
C157 C 0.9821(3) 0.15014(12) 1.1326(3) 0.0483(13) Uani 1 1 d . . .
C158 C 1.0129(3) 0.14004(15) 1.1971(3) 0.0595(17) Uani 1 1 d . . .
H158 H 1.0038 0.1226 1.2064 0.071 Uiso 1 1 calc R . .
C159 C 1.0572(4) 0.15582(16) 1.2478(3) 0.0640(18) Uani 1 1 d . . .
H159 H 1.0779 0.1495 1.2925 0.077 Uiso 1 1 calc R . .
C160 C 1.0705(3) 0.18085(15) 1.2318(3) 0.0608(16) Uani 1 1 d . . .
H160 H 1.1008 0.1920 1.2652 0.073 Uiso 1 1 calc R . .
C161 C 1.0390(3) 0.18941(13) 1.1663(3) 0.0539(14) Uani 1 1 d . . .
H161 H 1.0492 0.2065 1.1554 0.065 Uiso 1 1 calc R . .
C162 C 1.1306(4) 0.19001(13) 1.0414(4) 0.0627(16) Uani 1 1 d . . .
H16A H 1.1587 0.1891 1.0895 0.094 Uiso 1 1 calc R . .
H16B H 1.0876 0.2020 1.0353 0.094 Uiso 1 1 calc R . .
H16C H 1.1650 0.1960 1.0154 0.094 Uiso 1 1 calc R . .
C163 C 1.1276(5) 0.09471(15) 1.0807(5) 0.076(2) Uani 1 1 d . . .
H16D H 1.0831 0.0852 1.0858 0.114 Uiso 1 1 calc R . .
H16E H 1.1586 0.1005 1.1252 0.114 Uiso 1 1 calc R . .
H16F H 1.1586 0.0835 1.0604 0.114 Uiso 1 1 calc R . .
C164 C 0.9719(4) 0.13174(13) 0.8586(4) 0.0587(15) Uani 1 1 d . . .
H16G H 0.9239 0.1410 0.8549 0.088 Uiso 1 1 calc R . .
H16H H 0.9614 0.1133 0.8516 0.088 Uiso 1 1 calc R . .
H16I H 0.9953 0.1381 0.8241 0.088 Uiso 1 1 calc R . .
C165 C 1.0256(3) 0.13603(12) 0.9274(3) 0.0493(13) Uani 1 1 d . . .
C166 C 1.0527(3) 0.11493(13) 0.9706(4) 0.0562(15) Uani 1 1 d . . .
H166 H 1.0373 0.0981 0.9546 0.067 Uiso 1 1 calc R . .
C167 C 1.1006(3) 0.11789(13) 1.0350(4) 0.0574(16) Uani 1 1 d . . .
C168 C 1.1241(3) 0.14254(13) 1.0578(3) 0.0552(15) Uani 1 1 d . . .
H168 H 1.1570 0.1448 1.1022 0.066 Uiso 1 1 calc R . .
C169 C 1.1005(3) 0.16388(12) 1.0170(3) 0.0501(13) Uani 1 1 d . . .
C170 C 1.0479(3) 0.16069(12) 0.9517(3) 0.0465(12) Uani 1 1 d . . .
C171 C 1.0120(3) 0.18371(11) 0.9141(3) 0.0445(12) Uani 1 1 d . . .
C172 C 1.0265(3) 0.19265(12) 0.8546(3) 0.0509(13) Uani 1 1 d . . .
H172 H 1.0617 0.1839 0.8359 0.061 Uiso 1 1 calc R . .
C173 C 0.9891(4) 0.21447(12) 0.8232(3) 0.0516(13) Uani 1 1 d . . .
H173 H 0.9993 0.2210 0.7834 0.062 Uiso 1 1 calc R . .
C174 C 0.9369(3) 0.22653(11) 0.8504(3) 0.0428(11) Uani 1 1 d . . .
H174 H 0.9100 0.2413 0.8291 0.051 Uiso 1 1 calc R . .
C175 C 0.9243(3) 0.21693(10) 0.9085(2) 0.0357(10) Uani 1 1 d . . .
C176 C 0.8687(3) 0.22863(10) 0.9416(2) 0.0368(10) Uani 1 1 d . . .
C177 C 0.8235(3) 0.24941(11) 0.9167(3) 0.0448(12) Uani 1 1 d . . .
H177 H 0.8262 0.2575 0.8760 0.054 Uiso 1 1 calc R . .
C178 C 0.7737(4) 0.25843(12) 0.9516(3) 0.0543(14) Uani 1 1 d . . .
H178 H 0.7416 0.2728 0.9350 0.065 Uiso 1 1 calc R . .
C179 C 0.7710(3) 0.24611(13) 1.0119(3) 0.0529(14) Uani 1 1 d . . .
H179 H 0.7372 0.2520 1.0368 0.064 Uiso 1 1 calc R . .
C180 C 0.8183(3) 0.22543(11) 1.0339(3) 0.0434(11) Uani 1 1 d . . .
C181 C 0.8207(3) 0.21043(12) 1.0974(3) 0.0467(12) Uani 1 1 d . . .
C182 C 0.7755(3) 0.18787(13) 1.0912(3) 0.0525(14) Uani 1 1 d . . .
C183 C 0.7832(4) 0.17267(14) 1.1487(3) 0.0567(15) Uani 1 1 d . . .
H183 H 0.7523 0.1578 1.1458 0.068 Uiso 1 1 calc R . .
C184 C 0.8355(4) 0.17897(16) 1.2105(3) 0.0618(17) Uani 1 1 d . . .
C185 C 0.8770(4) 0.20150(15) 1.2144(3) 0.0598(16) Uani 1 1 d . . .
H185 H 0.9114 0.2062 1.2566 0.072 Uiso 1 1 calc R . .
C186 C 0.8703(3) 0.21740(13) 1.1595(3) 0.0522(14) Uani 1 1 d . . .
C187 C 0.9197(4) 0.24154(15) 1.1654(4) 0.0654(17) Uani 1 1 d . . .
H18A H 0.9560 0.2423 1.2107 0.098 Uiso 1 1 calc R . .
H18B H 0.8868 0.2568 1.1582 0.098 Uiso 1 1 calc R . .
H18C H 0.9480 0.2410 1.1312 0.098 Uiso 1 1 calc R . .
C188 C 0.8459(5) 0.16177(19) 1.2726(4) 0.079(2) Uani 1 1 d . . .
H18D H 0.8999 0.1568 1.2896 0.118 Uiso 1 1 calc R . .
H18E H 0.8142 0.1463 1.2601 0.118 Uiso 1 1 calc R . .
H18F H 0.8303 0.1711 1.3080 0.118 Uiso 1 1 calc R . .
C189 C 0.7200(4) 0.18044(15) 1.0243(3) 0.0619(16) Uani 1 1 d . . .
H18G H 0.7046 0.1625 1.0262 0.093 Uiso 1 1 calc R . .
H18H H 0.7448 0.1825 0.9880 0.093 Uiso 1 1 calc R . .
H18I H 0.6746 0.1915 1.0155 0.093 Uiso 1 1 calc R . .
C200 C 0.7747(3) 0.14884(11) 0.7690(3) 0.0432(11) Uani 1 1 d . . .
H200 H 0.7693 0.1307 0.7703 0.052 Uiso 1 1 calc R . .
C201 C 0.8225(3) 0.16242(12) 0.7363(3) 0.0483(13) Uani 1 1 d . . .
H201 H 0.8553 0.1550 0.7127 0.058 Uiso 1 1 calc R . .
C202 C 0.8119(3) 0.18950(12) 0.7454(3) 0.0543(14) Uani 1 1 d . . .
H202 H 0.8363 0.2031 0.7285 0.065 Uiso 1 1 calc R . .
C203 C 0.7586(3) 0.19224(12) 0.7841(3) 0.0528(14) Uani 1 1 d . . .
H203 H 0.7408 0.2081 0.7971 0.063 Uiso 1 1 calc R . .
C204 C 0.7362(3) 0.16736(11) 0.7999(3) 0.0451(12) Uani 1 1 d . . .
C205 C 0.6784(4) 0.16122(13) 0.8333(3) 0.0513(14) Uani 1 1 d . . .
C206 C 0.6305(4) 0.15582(15) 0.8591(3) 0.0597(17) Uani 1 1 d . . .
C207 C 0.5382(4) 0.12270(17) 0.8691(3) 0.066(2) Uani 1 1 d . . .
H207 H 0.5656 0.1111 0.8488 0.080 Uiso 1 1 calc R . .
C208 C 0.5649(4) 0.14718(18) 0.8819(3) 0.068(2) Uani 1 1 d . . .
C209 C 0.5244(5) 0.1640(2) 0.9149(4) 0.080(2) Uani 1 1 d . . .
H209 H 0.5405 0.1811 0.9265 0.096 Uiso 1 1 calc R . .
C210 C 0.4587(4) 0.1534(2) 0.9294(4) 0.083(3) Uani 1 1 d . . .
H210 H 0.4309 0.1638 0.9523 0.099 Uiso 1 1 calc R . .
C211 C 0.4335(4) 0.12919(19) 0.9121(4) 0.076(2) Uani 1 1 d . . .
C212 C 0.3620(4) 0.11745(19) 0.9235(4) 0.073(2) Uani 1 1 d . . .
C213 C 0.3131(5) 0.1327(3) 0.9504(4) 0.104(4) Uani 1 1 d . . .
H213 H 0.3258 0.1500 0.9642 0.125 Uiso 1 1 calc R . .
C214 C 0.2462(5) 0.1216(3) 0.9555(5) 0.100(3) Uani 1 1 d . . .
H214 H 0.2121 0.1309 0.9743 0.120 Uiso 1 1 calc R . .
C215 C 0.2294(5) 0.0973(2) 0.9340(5) 0.097(3) Uani 1 1 d . . .
H215 H 0.1831 0.0895 0.9371 0.117 Uiso 1 1 calc R . .
C216 C 0.2798(4) 0.0837(2) 0.9074(5) 0.092(3) Uani 1 1 d . . .
H216 H 0.2677 0.0664 0.8934 0.110 Uiso 1 1 calc R . .
C217 C 0.4073(7) 0.0332(3) 0.9815(10) 0.213(10) Uani 1 1 d U . .
H21A H 0.3769 0.0418 0.9404 0.320 Uiso 1 1 calc R . .
H21B H 0.3745 0.0292 1.0108 0.320 Uiso 1 1 calc R . .
H21C H 0.4290 0.0173 0.9693 0.320 Uiso 1 1 calc R . .
C218 C 0.5394(9) 0.0863(5) 1.1779(8) 0.235(13) Uani 1 1 d U . .
H21D H 0.5257 0.1046 1.1766 0.352 Uiso 1 1 calc R . .
H21E H 0.5884 0.0836 1.2122 0.352 Uiso 1 1 calc R . .
H21F H 0.4994 0.0761 1.1893 0.352 Uiso 1 1 calc R . .
C219 C 0.6629(5) 0.0735(3) 0.9870(5) 0.110(4) Uani 1 1 d U . .
H21G H 0.6965 0.0877 1.0083 0.166 Uiso 1 1 calc R . .
H21H H 0.6412 0.0771 0.9387 0.166 Uiso 1 1 calc R . .
H21I H 0.6926 0.0575 0.9924 0.166 Uiso 1 1 calc R . .
C220 C 0.5978(5) 0.0706(3) 1.0209(5) 0.108(4) Uani 1 1 d U . .
C221 C 0.5983(6) 0.0801(3) 1.0796(6) 0.137(6) Uani 1 1 d U . .
H221 H 0.6434 0.0895 1.1005 0.165 Uiso 1 1 calc R . .
C222 C 0.5459(6) 0.0792(3) 1.1178(6) 0.118(4) Uani 1 1 d U . .
C223 C 0.4878(6) 0.0629(2) 1.0825(4) 0.089(3) Uani 1 1 d U . .
H223 H 0.4508 0.0588 1.1058 0.107 Uiso 1 1 calc R . .
C224 C 0.4747(5) 0.0517(2) 1.0206(6) 0.112(4) Uani 1 1 d U . .
C225 C 0.5402(5) 0.0548(2) 0.9898(5) 0.091(3) Uani 1 1 d U . .
C226 C 0.5301(6) 0.0391(3) 0.9176(7) 0.138(6) Uani 1 1 d U . .
C227 C 0.5768(8) 0.0185(3) 0.9137(12) 0.197(11) Uani 1 1 d U . .
H227 H 0.6148 0.0134 0.9535 0.237 Uiso 1 1 calc R . .
C228 C 0.5708(8) 0.0052(2) 0.8560(10) 0.159(8) Uani 1 1 d U . .
H228 H 0.6007 -0.0099 0.8569 0.191 Uiso 1 1 calc R . .
C229 C 0.5183(7) 0.0139(2) 0.7918(11) 0.162(8) Uani 1 1 d U . .
H229 H 0.5128 0.0056 0.7496 0.195 Uiso 1 1 calc R . .
C230 C 0.4781(6) 0.03540(18) 0.7996(7) 0.106(4) Uani 1 1 d U . .
C231 C 0.4243(6) 0.04872(19) 0.7382(8) 0.124(5) Uani 1 1 d U . .
C232 C 0.4133(7) 0.0405(2) 0.6710(9) 0.143(6) Uani 1 1 d U . .
H232 H 0.4388 0.0256 0.6618 0.172 Uiso 1 1 calc R . .
C233 C 0.3638(6) 0.0547(3) 0.6165(8) 0.141(6) Uani 1 1 d U . .
H233 H 0.3576 0.0506 0.5703 0.169 Uiso 1 1 calc R . .
C234 C 0.3271(5) 0.0741(3) 0.6365(6) 0.108(4) Uani 1 1 d U . .
H234 H 0.2883 0.0826 0.6026 0.130 Uiso 1 1 calc R . .
C235 C 0.3408(5) 0.0830(2) 0.7024(5) 0.091(3) Uani 1 1 d U . .
C236 C 0.3054(5) 0.1054(2) 0.7243(4) 0.083(2) Uani 1 1 d U . .
C237 C 0.2345(5) 0.1027(3) 0.7390(5) 0.105(4) Uani 1 1 d U . .
C238 C 0.2028(7) 0.1238(3) 0.7642(5) 0.130(6) Uani 1 1 d U . .
H238 H 0.1573 0.1213 0.7777 0.156 Uiso 1 1 calc R . .
C239 C 0.2356(8) 0.1481(4) 0.7701(6) 0.148(7) Uani 1 1 d U . .
C240 C 0.3071(7) 0.1506(2) 0.7552(5) 0.110(4) Uani 1 1 d U . .
H240 H 0.3333 0.1666 0.7627 0.131 Uiso 1 1 calc R . .
C241 C 0.3392(5) 0.1300(2) 0.7297(4) 0.081(3) Uani 1 1 d U . .
C242 C 0.4141(5) 0.1343(2) 0.7138(4) 0.086(2) Uani 1 1 d U . .
H24A H 0.4456 0.1187 0.7246 0.130 Uiso 1 1 calc R . .
H24B H 0.4413 0.1487 0.7407 0.130 Uiso 1 1 calc R . .
H24C H 0.4045 0.1382 0.6655 0.130 Uiso 1 1 calc R . .
C243 C 0.2077(12) 0.1716(4) 0.8025(9) 0.209(10) Uani 1 1 d U . .
H24D H 0.2481 0.1771 0.8424 0.313 Uiso 1 1 calc R . .
H24E H 0.1618 0.1670 0.8160 0.313 Uiso 1 1 calc R . .
H24F H 0.1955 0.1857 0.7695 0.313 Uiso 1 1 calc R . .
C244 C 0.1966(5) 0.0757(3) 0.7325(7) 0.142(6) Uani 1 1 d U . .
H24G H 0.2313 0.0636 0.7627 0.212 Uiso 1 1 calc R . .
H24H H 0.1862 0.0697 0.6856 0.212 Uiso 1 1 calc R . .
H24I H 0.1484 0.0768 0.7450 0.212 Uiso 1 1 calc R . .
C245 C 0.6707(3) 0.19263(11) 0.6085(3) 0.0471(12) Uani 1 1 d . . .
H245 H 0.6954 0.2069 0.5946 0.057 Uiso 1 1 calc R . .
C246 C 0.6151(3) 0.19372(12) 0.6468(3) 0.0509(13) Uani 1 1 d . . .
H246 H 0.5964 0.2089 0.6624 0.061 Uiso 1 1 calc R . .
C247 C 0.5935(3) 0.16839(12) 0.6570(3) 0.0488(13) Uani 1 1 d . . .
H247 H 0.5582 0.1637 0.6815 0.059 Uiso 1 1 calc R . .
C248 C 0.6326(3) 0.15084(12) 0.6250(3) 0.0451(12) Uani 1 1 d . . .
H248 H 0.6272 0.1327 0.6236 0.054 Uiso 1 1 calc R . .
C249 C 0.6819(3) 0.16579(11) 0.5952(3) 0.0469(12) Uani 1 1 d . . .
C250 C 0.7335(3) 0.15601(10) 0.5607(3) 0.0426(11) Uani 1 1 d . . .
C251 C 0.7769(3) 0.14693(10) 0.5334(3) 0.0436(12) Uani 1 1 d . . .
C252 C 0.8273(3) 0.10812(10) 0.4938(3) 0.0379(10) Uani 1 1 d . . .
H252 H 0.7942 0.0985 0.5133 0.046 Uiso 1 1 calc R . .
C253 C 0.8279(3) 0.13485(10) 0.4991(3) 0.0390(10) Uani 1 1 d . . .
C254 C 0.8782(4) 0.14857(11) 0.4724(3) 0.0483(12) Uani 1 1 d . . .
H254 H 0.8815 0.1667 0.4770 0.058 Uiso 1 1 calc R . .
C255 C 0.9234(3) 0.13565(11) 0.4393(3) 0.0473(12) Uani 1 1 d . . .
H255 H 0.9575 0.1449 0.4202 0.057 Uiso 1 1 calc R . .
C256 C 0.9186(3) 0.10886(10) 0.4339(3) 0.0387(10) Uani 1 1 d . . .
C257 C 0.9628(3) 0.09313(12) 0.3978(3) 0.0449(13) Uani 1 1 d . . .
C258 C 1.0111(4) 0.10420(13) 0.3634(4) 0.0605(18) Uani 1 1 d . . .
H258 H 1.0197 0.1222 0.3645 0.073 Uiso 1 1 calc R . .
C259 C 1.0462(4) 0.08789(15) 0.3274(4) 0.072(2) Uani 1 1 d . . .
H259 H 1.0791 0.0947 0.3029 0.086 Uiso 1 1 calc R . .
C260 C 1.0331(5) 0.06197(15) 0.3277(4) 0.079(3) Uani 1 1 d . . .
H260 H 1.0556 0.0507 0.3025 0.095 Uiso 1 1 calc R . .
C261 C 0.9873(5) 0.05264(15) 0.3646(4) 0.074(2) Uani 1 1 d . . .
H261 H 0.9807 0.0346 0.3661 0.089 Uiso 1 1 calc R . .
C262 C 1.0848(5) 0.02899(15) 0.5224(4) 0.073(2) Uani 1 1 d . . .
H26A H 1.1048 0.0179 0.5619 0.110 Uiso 1 1 calc R . .
H26B H 1.1197 0.0285 0.4936 0.110 Uiso 1 1 calc R . .
H26C H 1.0341 0.0229 0.4966 0.110 Uiso 1 1 calc R . .
C263 C 1.1663(4) 0.12201(18) 0.5281(4) 0.078(2) Uani 1 1 d . . .
H26D H 1.1978 0.1150 0.5005 0.117 Uiso 1 1 calc R . .
H26E H 1.1996 0.1297 0.5694 0.117 Uiso 1 1 calc R . .
H26F H 1.1318 0.1352 0.5022 0.117 Uiso 1 1 calc R . .
C264 C 0.9739(4) 0.09575(14) 0.6486(3) 0.0588(16) Uani 1 1 d . . .
H26G H 0.9214 0.0902 0.6266 0.088 Uiso 1 1 calc R . .
H26H H 0.9751 0.1145 0.6541 0.088 Uiso 1 1 calc R . .
H26I H 0.9919 0.0876 0.6932 0.088 Uiso 1 1 calc R . .
C265 C 1.0249(3) 0.08816(15) 0.6060(3) 0.0582(16) Uani 1 1 d . . .
C266 C 1.0712(3) 0.10692(16) 0.5880(4) 0.0629(17) Uani 1 1 d . . .
H266 H 1.0701 0.1240 0.6036 0.075 Uiso 1 1 calc R . .
C267 C 1.1197(4) 0.10069(16) 0.5467(4) 0.0655(18) Uani 1 1 d . . .
C268 C 1.1241(3) 0.07589(15) 0.5293(3) 0.0597(17) Uani 1 1 d . . .
H268 H 1.1596 0.0714 0.5048 0.072 Uiso 1 1 calc R . .
C269 C 1.0784(4) 0.05631(14) 0.5457(3) 0.0580(16) Uani 1 1 d . . .
C270 C 1.0285(3) 0.06301(13) 0.5841(3) 0.0528(14) Uani 1 1 d . . .
C271 C 0.9756(4) 0.04324(13) 0.5989(3) 0.0545(15) Uani 1 1 d . . .
C272 C 0.9882(4) 0.02979(16) 0.6596(4) 0.0676(19) Uani 1 1 d . . .
H272 H 1.0337 0.0327 0.6951 0.081 Uiso 1 1 calc R . .
C273 C 0.9353(4) 0.01251(13) 0.6679(4) 0.0648(18) Uani 1 1 d . . .
H273 H 0.9448 0.0030 0.7089 0.078 Uiso 1 1 calc R . .
C274 C 0.8677(4) 0.00853(12) 0.6174(3) 0.0568(16) Uani 1 1 d . . .
H274 H 0.8303 -0.0034 0.6230 0.068 Uiso 1 1 calc R . .
C275 C 0.8569(4) 0.02280(10) 0.5578(3) 0.0506(14) Uani 1 1 d . . .
C276 C 0.7868(5) 0.02128(11) 0.5003(3) 0.0586(17) Uani 1 1 d . . .
C277 C 0.7153(4) 0.01006(13) 0.5033(3) 0.0609(16) Uani 1 1 d . . .
H277 H 0.7119 0.0014 0.5431 0.073 Uiso 1 1 calc R . .
C278 C 0.6503(5) 0.01206(15) 0.4468(4) 0.075(2) Uani 1 1 d . . .
H278 H 0.6021 0.0054 0.4484 0.090 Uiso 1 1 calc R . .
C279 C 0.6587(5) 0.02382(15) 0.3897(4) 0.0711(19) Uani 1 1 d . . .
H279 H 0.6159 0.0249 0.3508 0.085 Uiso 1 1 calc R . .
C280 C 0.7293(5) 0.03429(13) 0.3877(3) 0.0609(17) Uani 1 1 d . . .
C281 C 0.7487(6) 0.04637(15) 0.3281(3) 0.074(2) Uani 1 1 d . . .
C282 C 0.7892(9) 0.0326(2) 0.2916(5) 0.130(5) Uani 1 1 d . . .
C283 C 0.8103(8) 0.0448(2) 0.2384(5) 0.135(6) Uani 1 1 d . . .
H283 H 0.8360 0.0354 0.2116 0.163 Uiso 1 1 calc R . .
C284 C 0.7935(5) 0.0705(2) 0.2253(5) 0.094(3) Uani 1 1 d . . .
C285 C 0.7529(4) 0.08323(17) 0.2618(4) 0.071(2) Uani 1 1 d . . .
H285 H 0.7401 0.1007 0.2517 0.085 Uiso 1 1 calc R . .
C286 C 0.7299(4) 0.07159(13) 0.3129(3) 0.0554(15) Uani 1 1 d . . .
C287 C 0.6858(4) 0.08760(16) 0.3521(4) 0.0672(18) Uani 1 1 d . . .
H28A H 0.7067 0.1051 0.3583 0.101 Uiso 1 1 calc R . .
H28B H 0.6910 0.0797 0.3965 0.101 Uiso 1 1 calc R . .
H28C H 0.6315 0.0882 0.3267 0.101 Uiso 1 1 calc R . .
C288 C 0.8240(7) 0.0848(3) 0.1725(6) 0.131(5) Uani 1 1 d . . .
H28D H 0.7953 0.0793 0.1269 0.197 Uiso 1 1 calc R . .
H28E H 0.8785 0.0808 0.1799 0.197 Uiso 1 1 calc R . .
H28F H 0.8176 0.1033 0.1771 0.197 Uiso 1 1 calc R . .
C289 C 0.8011(12) 0.0032(3) 0.3066(6) 0.187(10) Uani 1 1 d . . .
H28G H 0.8136 0.0003 0.3556 0.281 Uiso 1 1 calc R . .
H28H H 0.8432 -0.0030 0.2896 0.281 Uiso 1 1 calc R . .
H28I H 0.7540 -0.0060 0.2840 0.281 Uiso 1 1 calc R . .

loop_
_atom_site_aniso_label
_atom_site_aniso_U_11
_atom_site_aniso_U_22
_atom_site_aniso_U_33
_atom_site_aniso_U_23
_atom_site_aniso_U_13
_atom_site_aniso_U_12
Cu1 0.0389(4) 0.0507(4) 0.0362(4) 0.0090(3) 0.0127(3) 0.0066(3)
Cu2 0.0360(4) 0.0608(5) 0.0694(6) -0.0134(4) 0.0192(4) -0.0001(4)
Cu3 0.0625(5) 0.0455(4) 0.0468(4) 0.0081(3) 0.0333(4) 0.0078(4)
Cu4 0.0535(6) 0.1133(9) 0.1015(9) 0.0528(7) 0.0487(6) 0.0237(6)
Fe1 0.0559(5) 0.0445(4) 0.0538(5) -0.0086(4) 0.0393(4) -0.0066(4)
Fe2 0.0304(4) 0.0458(4) 0.0454(5) -0.0046(3) 0.0151(3) 0.0022(3)
Cl1 0.0654(10) 0.0662(10) 0.0752(11) -0.0187(8) 0.0043(8) 0.0059(8)
Cl2 0.0718(11) 0.1019(14) 0.0594(9) 0.0163(9) 0.0216(8) -0.0249(10)
Cl3 0.0868(13) 0.0786(11) 0.0762(11) 0.0183(9) 0.0379(10) 0.0255(10)
Cl4 0.0914(16) 0.1088(18) 0.134(2) -0.0297(16) 0.0486(16) -0.0373(14)
O1 0.38(2) 0.228(16) 0.36(2) 0.132(16) 0.26(2) 0.148(16)
O2 0.157(8) 0.097(5) 0.237(12) -0.074(7) -0.104(8) 0.022(5)
O3 0.098(5) 0.062(4) 0.254(11) -0.020(5) -0.049(6) 0.011(4)
O4 0.096(4) 0.057(3) 0.119(5) -0.010(3) -0.020(4) 0.024(3)
O5 0.106(6) 0.293(13) 0.102(5) 0.003(7) 0.013(5) -0.123(8)
O6 0.239(12) 0.101(5) 0.097(5) 0.039(4) -0.017(6) -0.025(6)
O7 0.115(5) 0.109(5) 0.136(6) 0.013(4) 0.087(5) 0.003(4)
O8 0.139(7) 0.151(7) 0.172(8) -0.059(6) 0.114(7) -0.077(6)
O9 0.181(8) 0.093(4) 0.066(4) -0.007(3) 0.056(4) 0.002(5)
O10 0.139(6) 0.116(5) 0.083(4) -0.002(4) 0.059(4) 0.001(5)
O11 0.115(7) 0.143(8) 0.193(10) 0.022(7) 0.026(7) 0.056(6)
O12 0.210(9) 0.088(4) 0.074(4) 0.031(3) 0.027(5) 0.001(5)
O13 0.181(10) 0.187(10) 0.172(9) -0.052(8) 0.094(8) -0.127(8)
O14 0.110(6) 0.147(7) 0.136(7) 0.056(6) -0.001(5) -0.025(5)
O15 0.171(8) 0.106(5) 0.137(7) -0.027(5) 0.089(6) -0.043(5)
O16 0.210(12) 0.261(14) 0.308(17) -0.203(14) -0.152(12) 0.175(12)
N100 0.032(2) 0.062(3) 0.060(3) -0.015(2) 0.020(2) -0.005(2)
N101 0.042(3) 0.078(4) 0.074(4) -0.009(3) 0.006(3) 0.010(3)
N102 0.039(2) 0.058(3) 0.057(3) -0.010(2) 0.015(2) 0.008(2)
N103 0.032(2) 0.080(4) 0.078(4) -0.006(3) 0.024(2) 0.009(2)
N104 0.036(2) 0.055(3) 0.040(2) 0.0066(19) 0.0122(18) 0.0074(19)
N105 0.038(2) 0.068(3) 0.037(2) 0.007(2) 0.0138(19) 0.005(2)
N106 0.037(2) 0.049(2) 0.034(2) 0.0008(17) 0.0126(17) -0.0019(18)
N107 0.034(2) 0.047(2) 0.048(2) 0.0020(19) 0.0149(18) 0.0019(18)
N200 0.043(3) 0.123(5) 0.076(4) 0.041(4) 0.040(3) 0.028(3)
N201 0.060(4) 0.125(6) 0.085(5) 0.046(4) 0.049(3) 0.029(4)
N202 0.084(5) 0.098(6) 0.220(12) 0.077(7) 0.098(7) 0.022(4)
N203 0.046(3) 0.088(4) 0.113(6) 0.004(4) 0.030(3) -0.018(3)
N204 0.033(2) 0.049(2) 0.040(2) 0.0064(18) 0.0226(17) 0.0051(17)
N205 0.061(3) 0.057(3) 0.043(2) 0.009(2) 0.028(2) 0.014(2)
N206 0.064(3) 0.050(3) 0.047(3) 0.007(2) 0.032(2) 0.021(2)
N207 0.099(4) 0.047(3) 0.044(3) -0.001(2) 0.038(3) -0.007(3)
C100 0.078(4) 0.043(3) 0.062(4) -0.008(3) 0.043(3) 0.003(3)
C101 0.067(4) 0.059(3) 0.061(4) 0.002(3) 0.040(3) 0.011(3)
C102 0.052(3) 0.064(4) 0.051(3) -0.003(3) 0.031(3) 0.000(3)
C103 0.044(3) 0.057(3) 0.055(3) -0.007(3) 0.036(3) 0.000(2)
C104 0.054(3) 0.050(3) 0.052(3) -0.003(2) 0.036(3) 0.004(2)
C105 0.051(3) 0.056(3) 0.060(4) -0.012(3) 0.042(3) -0.004(3)
C106 0.054(3) 0.060(3) 0.056(3) -0.006(3) 0.037(3) 0.007(3)
C107 0.042(3) 0.065(4) 0.053(3) -0.008(3) 0.028(3) 0.000(2)
C108 0.034(3) 0.058(3) 0.064(3) -0.009(3) 0.032(3) 0.000(2)
C109 0.042(3) 0.058(3) 0.075(4) -0.015(3) 0.028(3) 0.002(3)
C110 0.044(3) 0.063(4) 0.087(5) -0.027(3) 0.023(3) 0.000(3)
C111 0.033(3) 0.076(4) 0.069(4) -0.015(3) 0.024(3) 0.002(3)
C112 0.038(3) 0.082(5) 0.066(4) -0.007(3) 0.009(3) 0.005(3)
C113 0.047(4) 0.095(5) 0.069(4) -0.014(4) 0.014(3) 0.006(3)
C114 0.065(5) 0.111(7) 0.075(5) -0.019(5) -0.001(4) 0.007(5)
C115 0.060(5) 0.119(8) 0.082(6) -0.001(5) 0.005(4) -0.002(5)
C116 0.049(4) 0.095(6) 0.080(5) 0.002(4) 0.006(4) 0.003(4)
C117 0.048(3) 0.081(5) 0.072(4) -0.023(4) 0.002(3) 0.014(3)
C118 0.081(5) 0.127(8) 0.065(5) -0.036(5) 0.031(4) 0.004(5)
C119 0.038(3) 0.066(4) 0.056(3) 0.001(3) 0.016(3) 0.008(3)
C120 0.046(3) 0.069(4) 0.052(3) -0.011(3) 0.009(3) 0.008(3)
C121 0.049(3) 0.070(4) 0.050(3) -0.008(3) 0.010(3) 0.000(3)
C122 0.049(3) 0.082(4) 0.053(3) -0.020(3) 0.023(3) -0.003(3)
C123 0.044(3) 0.064(4) 0.062(4) -0.010(3) 0.022(3) 0.000(3)
C124 0.036(3) 0.055(3) 0.057(3) -0.002(3) 0.019(2) -0.001(2)
C125 0.033(2) 0.056(3) 0.048(3) -0.009(2) 0.016(2) -0.001(2)
C126 0.036(3) 0.057(3) 0.052(3) -0.009(3) 0.010(2) 0.004(2)
C127 0.052(3) 0.057(3) 0.053(3) -0.008(3) 0.009(3) -0.006(3)
C128 0.069(4) 0.054(3) 0.060(4) -0.015(3) 0.003(3) 0.003(3)
C129 0.068(4) 0.060(4) 0.048(3) -0.009(3) 0.012(3) 0.017(3)
C130 0.042(3) 0.062(3) 0.049(3) -0.010(3) 0.004(2) 0.019(3)
C131 0.038(3) 0.079(4) 0.062(4) -0.006(3) 0.015(3) 0.021(3)
C132 0.056(4) 0.092(5) 0.059(4) -0.011(4) 0.016(3) 0.021(4)
C133 0.056(4) 0.120(7) 0.063(4) 0.002(4) 0.027(3) 0.024(4)
C134 0.042(3) 0.117(7) 0.085(5) 0.002(5) 0.037(4) 0.011(4)
C135 0.043(3) 0.105(6) 0.085(5) 0.008(4) 0.034(4) 0.014(4)
C136 0.039(3) 0.090(5) 0.086(5) 0.000(4) 0.032(3) 0.009(3)
C137 0.062(4) 0.093(6) 0.123(7) -0.005(5) 0.067(5) 0.006(4)
C138 0.050(4) 0.099(6) 0.139(8) -0.003(6) 0.060(5) 0.014(4)
C139 0.049(4) 0.091(6) 0.181(11) -0.032(6) 0.061(6) 0.004(4)
C140 0.042(4) 0.115(7) 0.129(8) -0.030(6) 0.030(4) 0.006(4)
C141 0.045(4) 0.085(5) 0.119(7) -0.013(5) 0.033(4) 0.004(3)
C142 0.039(4) 0.100(6) 0.114(7) -0.005(5) 0.011(4) 0.005(4)
C143 0.070(6) 0.098(7) 0.216(15) -0.045(8) 0.048(8) 0.010(5)
C144 0.122(8) 0.105(7) 0.099(7) 0.016(5) 0.083(7) 0.033(6)
C145 0.043(3) 0.062(3) 0.057(3) -0.013(3) 0.033(3) -0.011(3)
C146 0.057(4) 0.088(5) 0.056(4) -0.021(3) 0.035(3) -0.028(3)
C147 0.088(5) 0.068(4) 0.078(5) -0.023(4) 0.051(4) -0.031(4)
C148 0.080(5) 0.054(3) 0.075(4) -0.005(3) 0.048(4) -0.022(3)
C149 0.061(3) 0.049(3) 0.057(3) -0.009(3) 0.042(3) -0.009(3)
C150 0.049(3) 0.050(3) 0.056(3) -0.002(2) 0.039(3) -0.001(2)
C151 0.060(4) 0.049(3) 0.057(3) 0.002(3) 0.041(3) 0.000(3)
C152 0.048(3) 0.049(3) 0.044(3) 0.009(2) 0.023(2) 0.004(2)
C153 0.052(3) 0.052(3) 0.052(3) 0.003(2) 0.033(3) 0.001(2)
C154 0.065(4) 0.050(3) 0.057(3) 0.011(3) 0.037(3) 0.008(3)
C155 0.056(3) 0.059(3) 0.054(3) 0.019(3) 0.036(3) 0.014(3)
C156 0.041(3) 0.062(3) 0.047(3) 0.016(2) 0.024(2) 0.007(2)
C157 0.035(3) 0.072(4) 0.042(3) 0.015(3) 0.017(2) 0.011(2)
C158 0.039(3) 0.086(5) 0.052(3) 0.031(3) 0.011(3) 0.003(3)
C159 0.043(3) 0.104(5) 0.046(3) 0.029(3) 0.015(3) 0.005(3)
C160 0.039(3) 0.094(5) 0.044(3) 0.004(3) 0.003(2) -0.008(3)
C161 0.044(3) 0.072(4) 0.048(3) 0.012(3) 0.016(3) 0.007(3)
C162 0.048(3) 0.064(4) 0.071(4) 0.005(3) 0.008(3) -0.003(3)
C163 0.069(5) 0.067(4) 0.104(6) 0.028(4) 0.045(4) 0.020(4)
C164 0.046(3) 0.062(4) 0.070(4) -0.005(3) 0.020(3) 0.003(3)
C165 0.032(3) 0.058(3) 0.065(4) 0.005(3) 0.025(2) 0.008(2)
C166 0.040(3) 0.057(3) 0.078(4) 0.002(3) 0.028(3) 0.003(3)
C167 0.036(3) 0.068(4) 0.078(4) 0.018(3) 0.031(3) 0.015(3)
C168 0.036(3) 0.071(4) 0.062(4) 0.015(3) 0.019(3) 0.013(3)
C169 0.038(3) 0.062(3) 0.053(3) 0.006(3) 0.018(2) 0.010(2)
C170 0.029(2) 0.061(3) 0.057(3) 0.006(3) 0.025(2) 0.005(2)
C171 0.030(2) 0.057(3) 0.049(3) 0.004(2) 0.016(2) 0.001(2)
C172 0.041(3) 0.067(4) 0.050(3) 0.006(3) 0.021(2) 0.007(3)
C173 0.053(3) 0.059(3) 0.044(3) 0.009(3) 0.016(3) -0.006(3)
C174 0.036(3) 0.053(3) 0.043(3) 0.006(2) 0.017(2) -0.002(2)
C175 0.027(2) 0.046(3) 0.035(2) 0.0022(19) 0.0092(18) -0.0007(19)
C176 0.035(2) 0.044(3) 0.034(2) 0.0009(19) 0.0151(19) -0.001(2)
C177 0.041(3) 0.047(3) 0.049(3) 0.007(2) 0.017(2) 0.001(2)
C178 0.046(3) 0.054(3) 0.065(4) 0.008(3) 0.018(3) 0.012(3)
C179 0.041(3) 0.069(4) 0.052(3) -0.008(3) 0.019(2) 0.007(3)
C180 0.037(3) 0.058(3) 0.039(3) -0.002(2) 0.017(2) 0.000(2)
C181 0.038(3) 0.066(3) 0.045(3) 0.001(2) 0.026(2) 0.006(2)
C182 0.043(3) 0.073(4) 0.045(3) -0.001(3) 0.017(2) -0.002(3)
C183 0.049(3) 0.076(4) 0.053(3) 0.006(3) 0.027(3) -0.006(3)
C184 0.050(3) 0.096(5) 0.046(3) 0.012(3) 0.025(3) -0.001(3)
C185 0.048(3) 0.095(5) 0.040(3) 0.002(3) 0.016(2) -0.004(3)
C186 0.043(3) 0.076(4) 0.040(3) -0.004(3) 0.015(2) -0.001(3)
C187 0.063(4) 0.079(5) 0.054(4) -0.003(3) 0.016(3) -0.006(3)
C188 0.073(5) 0.113(6) 0.056(4) 0.017(4) 0.028(4) -0.008(4)
C189 0.059(4) 0.076(4) 0.055(4) -0.009(3) 0.024(3) -0.014(3)
C200 0.030(2) 0.053(3) 0.048(3) -0.001(2) 0.014(2) 0.002(2)
C201 0.029(2) 0.057(3) 0.060(3) 0.001(3) 0.015(2) 0.002(2)
C202 0.045(3) 0.052(3) 0.062(4) -0.004(3) 0.008(3) -0.002(2)
C203 0.045(3) 0.054(3) 0.057(3) -0.011(3) 0.011(3) 0.001(2)
C204 0.037(3) 0.055(3) 0.044(3) -0.009(2) 0.012(2) 0.005(2)
C205 0.050(3) 0.065(4) 0.040(3) -0.007(3) 0.014(2) 0.013(3)
C206 0.053(3) 0.089(5) 0.040(3) -0.005(3) 0.019(3) 0.023(3)
C207 0.041(3) 0.111(6) 0.059(4) 0.024(4) 0.034(3) 0.025(3)
C208 0.045(3) 0.128(7) 0.037(3) 0.015(3) 0.019(3) 0.034(4)
C209 0.070(5) 0.132(7) 0.048(4) -0.003(4) 0.031(3) 0.032(5)
C210 0.051(4) 0.153(9) 0.053(4) -0.007(5) 0.029(3) 0.028(5)
C211 0.055(4) 0.124(7) 0.061(4) 0.019(4) 0.037(3) 0.030(4)
C212 0.051(4) 0.118(6) 0.064(4) 0.007(4) 0.039(3) 0.024(4)
C213 0.060(5) 0.199(12) 0.069(5) 0.026(6) 0.041(4) 0.031(6)
C214 0.073(6) 0.162(10) 0.085(6) 0.004(6) 0.055(5) 0.010(6)
C215 0.068(5) 0.154(9) 0.088(6) 0.048(6) 0.051(5) 0.021(6)
C216 0.052(4) 0.140(8) 0.104(6) 0.066(6) 0.055(4) 0.032(4)
C217 0.100(8) 0.249(16) 0.34(2) 0.239(17) 0.148(12) 0.084(9)
C218 0.152(13) 0.46(3) 0.132(11) 0.144(17) 0.113(11) 0.156(18)
C219 0.068(5) 0.180(11) 0.105(7) 0.053(7) 0.060(5) 0.026(6)
C220 0.046(4) 0.188(11) 0.094(7) 0.074(7) 0.026(4) 0.014(5)
C221 0.079(6) 0.264(17) 0.089(7) 0.076(9) 0.056(6) 0.073(8)
C222 0.058(5) 0.194(13) 0.104(8) 0.039(8) 0.027(5) 0.009(6)
C223 0.096(7) 0.113(7) 0.065(5) 0.021(5) 0.035(5) -0.007(5)
C224 0.047(4) 0.163(10) 0.125(8) 0.087(8) 0.025(5) 0.019(5)
C225 0.074(5) 0.118(7) 0.093(6) 0.060(6) 0.044(5) 0.016(5)
C226 0.075(6) 0.180(12) 0.188(12) 0.132(11) 0.082(7) 0.035(7)
C227 0.141(11) 0.160(13) 0.37(3) 0.170(16) 0.197(16) 0.085(10)
C228 0.122(10) 0.082(7) 0.31(2) 0.081(11) 0.113(13) 0.015(7)
C229 0.117(9) 0.073(6) 0.36(2) 0.057(10) 0.163(13) 0.015(6)
C230 0.076(6) 0.071(5) 0.202(13) 0.025(6) 0.087(8) -0.006(4)
C231 0.085(6) 0.080(6) 0.247(16) -0.044(8) 0.113(9) -0.026(5)
C232 0.075(7) 0.116(9) 0.251(18) -0.098(11) 0.068(9) -0.035(6)
C233 0.058(5) 0.173(12) 0.196(14) -0.118(11) 0.044(7) -0.021(6)
C234 0.052(5) 0.164(11) 0.104(7) -0.033(7) 0.013(5) -0.021(5)
C235 0.060(5) 0.121(8) 0.096(6) -0.023(6) 0.028(5) -0.014(5)
C236 0.062(4) 0.128(8) 0.061(4) 0.012(5) 0.023(4) -0.008(5)
C237 0.051(4) 0.191(12) 0.078(6) 0.035(6) 0.027(4) 0.022(6)
C238 0.092(7) 0.236(17) 0.076(6) 0.049(9) 0.044(6) 0.060(9)
C239 0.133(11) 0.231(17) 0.101(8) 0.062(10) 0.066(8) 0.125(12)
C240 0.136(9) 0.135(9) 0.073(6) 0.027(6) 0.056(6) 0.054(7)
C241 0.070(5) 0.117(7) 0.059(4) 0.014(4) 0.021(4) 0.044(5)
C242 0.074(5) 0.125(7) 0.069(5) 0.001(5) 0.035(4) -0.001(5)
C243 0.24(2) 0.27(2) 0.158(14) 0.037(14) 0.132(15) 0.158(18)
C244 0.050(5) 0.251(17) 0.128(9) 0.072(10) 0.031(5) -0.020(7)
C245 0.039(3) 0.050(3) 0.052(3) -0.002(2) 0.013(2) 0.003(2)
C246 0.040(3) 0.059(3) 0.052(3) -0.015(3) 0.010(2) 0.008(2)
C247 0.037(3) 0.068(4) 0.045(3) -0.002(3) 0.018(2) 0.005(2)
C248 0.033(2) 0.059(3) 0.047(3) -0.008(2) 0.017(2) -0.009(2)
C249 0.043(3) 0.051(3) 0.049(3) -0.006(2) 0.017(2) -0.002(2)
C250 0.039(3) 0.043(3) 0.050(3) 0.000(2) 0.019(2) -0.001(2)
C251 0.050(3) 0.040(3) 0.049(3) 0.002(2) 0.027(2) -0.002(2)
C252 0.032(2) 0.049(3) 0.039(2) 0.001(2) 0.020(2) 0.002(2)
C253 0.033(2) 0.046(3) 0.042(3) 0.000(2) 0.016(2) -0.003(2)
C254 0.057(3) 0.044(3) 0.049(3) 0.001(2) 0.024(3) -0.004(2)
C255 0.046(3) 0.054(3) 0.050(3) 0.010(2) 0.025(2) 0.002(2)
C256 0.031(2) 0.051(3) 0.041(3) 0.004(2) 0.021(2) 0.003(2)
C257 0.037(3) 0.066(3) 0.042(3) 0.016(2) 0.027(2) 0.018(2)
C258 0.055(3) 0.066(4) 0.078(4) 0.034(3) 0.047(3) 0.025(3)
C259 0.076(5) 0.081(5) 0.080(5) 0.038(4) 0.058(4) 0.032(4)
C260 0.100(6) 0.083(5) 0.088(5) 0.038(4) 0.080(5) 0.044(4)
C261 0.104(6) 0.065(4) 0.076(5) 0.013(3) 0.061(5) 0.021(4)
C262 0.075(5) 0.083(5) 0.076(5) 0.015(4) 0.043(4) 0.033(4)
C263 0.056(4) 0.107(6) 0.084(5) -0.001(4) 0.043(4) -0.002(4)
C264 0.041(3) 0.083(4) 0.060(4) -0.007(3) 0.025(3) 0.001(3)
C265 0.038(3) 0.090(5) 0.051(3) 0.006(3) 0.020(3) 0.012(3)
C266 0.037(3) 0.089(5) 0.070(4) -0.010(4) 0.026(3) 0.002(3)
C267 0.037(3) 0.100(6) 0.061(4) 0.002(4) 0.017(3) 0.002(3)
C268 0.033(3) 0.097(5) 0.053(3) 0.006(3) 0.019(2) 0.022(3)
C269 0.047(3) 0.080(4) 0.055(3) 0.015(3) 0.028(3) 0.026(3)
C270 0.036(3) 0.077(4) 0.048(3) 0.008(3) 0.017(2) 0.021(3)
C271 0.057(4) 0.066(4) 0.047(3) 0.014(3) 0.025(3) 0.021(3)
C272 0.064(4) 0.089(5) 0.054(4) 0.014(3) 0.024(3) 0.025(4)
C273 0.079(5) 0.064(4) 0.064(4) 0.020(3) 0.042(4) 0.026(3)
C274 0.083(5) 0.047(3) 0.051(3) 0.008(3) 0.037(3) 0.016(3)
C275 0.079(4) 0.037(3) 0.050(3) 0.005(2) 0.043(3) 0.012(3)
C276 0.102(5) 0.039(3) 0.045(3) -0.006(2) 0.037(3) -0.009(3)
C277 0.082(5) 0.059(4) 0.048(3) -0.005(3) 0.029(3) -0.022(3)
C278 0.102(6) 0.068(4) 0.062(4) -0.008(3) 0.034(4) -0.035(4)
C279 0.084(5) 0.074(5) 0.058(4) -0.004(3) 0.023(4) -0.015(4)
C280 0.092(5) 0.056(3) 0.043(3) -0.006(3) 0.031(3) -0.009(3)
C281 0.121(7) 0.075(5) 0.040(3) 0.001(3) 0.045(4) 0.001(4)
C282 0.230(14) 0.126(8) 0.058(5) 0.034(5) 0.078(7) 0.100(9)
C283 0.201(13) 0.165(10) 0.077(6) 0.056(7) 0.099(8) 0.117(10)
C284 0.077(5) 0.146(9) 0.078(5) 0.044(6) 0.053(5) 0.037(5)
C285 0.064(4) 0.094(5) 0.067(4) 0.027(4) 0.038(4) 0.018(4)
C286 0.048(3) 0.074(4) 0.055(3) 0.003(3) 0.032(3) -0.007(3)
C287 0.055(4) 0.091(5) 0.064(4) -0.001(4) 0.032(3) 0.005(3)
C288 0.089(7) 0.229(15) 0.091(7) 0.072(9) 0.050(6) 0.025(8)
C289 0.36(3) 0.137(11) 0.072(6) 0.024(7) 0.079(11) 0.146(14)

loop_
_atom_type_symbol
_atom_type_description
_atom_type_scat_dispersion_real
_atom_type_scat_dispersion_imag
_atom_type_scat_source
C C 0.0181 0.0091 'International Tables Vol C Tables 4.2.6.8 and 6.1.1.4'
H H 0.0000 0.0000 'International Tables Vol C Tables 4.2.6.8 and 6.1.1.4'
N N 0.0311 0.0180 'International Tables Vol C Tables 4.2.6.8 and 6.1.1.4'
O O 0.0492 0.0322 'International Tables Vol C Tables 4.2.6.8 and 6.1.1.4'
Cl Cl 0.3639 0.7018 'International Tables Vol C Tables 4.2.6.8 and 6.1.1.4'
Fe Fe -1.1336 3.1974 'International Tables Vol C Tables 4.2.6.8 and 6.1.1.4'
Cu Cu -1.9646 0.5888 'International Tables Vol C Tables 4.2.6.8 and 6.1.1.4'

loop_
_geom_angle_atom_site_label_1
_geom_angle_atom_site_label_2
_geom_angle_atom_site_label_3
_geom_angle
_geom_angle_site_symmetry_1
_geom_angle_site_symmetry_3
N106 Cu1 N105 128.15(19) . .
N106 Cu1 N104 125.76(18) . .
N105 Cu1 N104 82.1(2) . .
N106 Cu1 N107 80.51(17) . .
N105 Cu1 N107 132.85(18) . .
N104 Cu1 N107 112.77(18) . .
N101 Cu2 N102 132.8(3) . .
N101 Cu2 N103 131.5(2) . .
N102 Cu2 N103 80.4(2) . .
N101 Cu2 N100 82.0(2) . .
N102 Cu2 N100 124.04(19) . .
N103 Cu2 N100 109.7(2) . .
N205 Cu3 N206 130.8(2) . .
N205 Cu3 N207 135.4(2) . .
N206 Cu3 N207 80.9(2) . .
N205 Cu3 N204 81.29(18) . .
N206 Cu3 N204 112.13(18) . .
N207 Cu3 N204 119.0(2) . .
N202 Cu4 N201 138.1(3) . .
N202 Cu4 N203 78.7(4) . .
N201 Cu4 N203 124.3(3) . .
N202 Cu4 N200 119.2(3) . .
N201 Cu4 N200 82.0(3) . .
N203 Cu4 N200 119.6(2) . .
C147 Fe1 C100 104.3(3) . .
C147 Fe1 C148 40.4(3) . .
C100 Fe1 C148 118.0(3) . .
C147 Fe1 C145 69.3(3) . .
C100 Fe1 C145 161.7(3) . .
C148 Fe1 C145 68.9(3) . .
C147 Fe1 C149 69.3(3) . .
C100 Fe1 C149 155.1(3) . .
C148 Fe1 C149 41.8(2) . .
C145 Fe1 C149 40.3(3) . .
C147 Fe1 C103 156.7(3) . .
C100 Fe1 C103 69.0(2) . .
C148 Fe1 C103 162.5(3) . .
C145 Fe1 C103 109.8(2) . .
C149 Fe1 C103 126.0(2) . .
C147 Fe1 C104 118.9(3) . .
C100 Fe1 C104 41.7(2) . .
C148 Fe1 C104 153.9(3) . .
C145 Fe1 C104 125.2(2) . .
C149 Fe1 C104 162.5(2) . .
C103 Fe1 C104 41.3(2) . .
C147 Fe1 C101 121.7(3) . .
C100 Fe1 C101 39.9(3) . .
C148 Fe1 C101 106.1(3) . .
C145 Fe1 C101 157.9(3) . .
C149 Fe1 C101 121.8(3) . .
C103 Fe1 C101 68.2(2) . .
C104 Fe1 C101 68.8(2) . .
C147 Fe1 C146 41.5(3) . .
C100 Fe1 C146 123.4(3) . .
C148 Fe1 C146 68.6(3) . .
C145 Fe1 C146 40.7(2) . .
C149 Fe1 C146 68.5(3) . .
C103 Fe1 C146 122.5(3) . .
C104 Fe1 C146 106.6(3) . .
C101 Fe1 C146 159.3(3) . .
C147 Fe1 C102 159.4(3) . .
C100 Fe1 C102 68.2(3) . .
C148 Fe1 C102 124.6(3) . .
C145 Fe1 C102 123.5(2) . .
C149 Fe1 C102 108.9(2) . .
C103 Fe1 C102 40.5(2) . .
C104 Fe1 C102 69.1(2) . .
C101 Fe1 C102 40.5(3) . .
C146 Fe1 C102 158.5(3) . .
C200 Fe2 C249 124.6(2) . .
C200 Fe2 C247 123.9(2) . .
C249 Fe2 C247 68.9(2) . .
C200 Fe2 C203 68.9(2) . .
C249 Fe2 C203 155.0(3) . .
C247 Fe2 C203 123.9(2) . .
C200 Fe2 C245 160.4(2) . .
C249 Fe2 C245 41.6(2) . .
C247 Fe2 C245 68.8(2) . .
C203 Fe2 C245 118.6(3) . .
C200 Fe2 C204 41.1(2) . .
C249 Fe2 C204 162.6(2) . .
C247 Fe2 C204 109.0(2) . .
C203 Fe2 C204 40.6(2) . .
C245 Fe2 C204 155.2(2) . .
C200 Fe2 C246 157.9(2) . .
C249 Fe2 C246 69.3(2) . .
C247 Fe2 C246 40.2(3) . .
C203 Fe2 C246 105.7(2) . .
C245 Fe2 C246 41.2(2) . .
C204 Fe2 C246 121.0(2) . .
C200 Fe2 C202 68.8(2) . .
C249 Fe2 C202 120.0(3) . .
C247 Fe2 C202 159.0(2) . .
C203 Fe2 C202 40.5(3) . .
C245 Fe2 C202 104.5(3) . .
C204 Fe2 C202 68.3(3) . .
C246 Fe2 C202 121.9(3) . .
C200 Fe2 C201 40.7(2) . .
C249 Fe2 C201 106.9(2) . .
C247 Fe2 C201 159.2(2) . .
C203 Fe2 C201 68.6(2) . .
C245 Fe2 C201 122.5(2) . .
C204 Fe2 C201 68.5(2) . .
C246 Fe2 C201 159.2(3) . .
C202 Fe2 C201 41.0(2) . .
C200 Fe2 C248 109.4(2) . .
C249 Fe2 C248 41.3(2) . .
C247 Fe2 C248 40.6(2) . .
C203 Fe2 C248 161.5(2) . .
C245 Fe2 C248 69.4(2) . .
C204 Fe2 C248 126.1(2) . .
C246 Fe2 C248 68.5(2) . .
C202 Fe2 C248 157.5(2) . .
C201 Fe2 C248 123.0(2) . .
O2 Cl1 O3 128.2(6) . .
O2 Cl1 O4 115.7(5) . .
O3 Cl1 O4 113.8(4) . .
O2 Cl1 O1 83.4(11) . .
O3 Cl1 O1 96.0(10) . .
O4 Cl1 O1 107.4(7) . .
O5 Cl2 O8 110.6(6) . .
O5 Cl2 O6 108.5(6) . .
O8 Cl2 O6 111.4(8) . .
O5 Cl2 O7 112.4(7) . .
O8 Cl2 O7 106.9(5) . .
O6 Cl2 O7 107.1(6) . .
O12 Cl3 O9 112.3(5) . .
O12 Cl3 O10 109.3(5) . .
O9 Cl3 O10 111.3(5) . .
O12 Cl3 O11 112.6(7) . .
O9 Cl3 O11 105.2(6) . .
O10 Cl3 O11 105.9(6) . .
O16 Cl4 O14 114.1(8) . .
O16 Cl4 O13 98.7(11) . .
O14 Cl4 O13 106.7(6) . .
O16 Cl4 O15 113.4(7) . .
O14 Cl4 O15 109.0(7) . .
O13 Cl4 O15 114.5(5) . .
C107 N100 C111 120.2(6) . .
C107 N100 Cu2 126.8(4) . .
C111 N100 Cu2 110.8(4) . .
C116 N101 C112 116.8(7) . .
C116 N101 Cu2 128.7(6) . .
C112 N101 Cu2 114.3(5) . .
C126 N102 C130 120.6(5) . .
C126 N102 Cu2 124.4(4) . .
C130 N102 Cu2 114.8(4) . .
C135 N103 C131 120.9(7) . .
C135 N103 Cu2 124.9(6) . .
C131 N103 Cu2 114.3(4) . .
C152 N104 C156 120.3(5) . .
C152 N104 Cu1 126.9(4) . .
C156 N104 Cu1 111.8(4) . .
C161 N105 C157 118.9(5) . .
C161 N105 Cu1 127.7(4) . .
C157 N105 Cu1 113.0(4) . .
C180 N106 C176 118.8(5) . .
C180 N106 Cu1 124.6(4) . .
C176 N106 Cu1 116.5(3) . .
C171 N107 C175 120.9(5) . .
C171 N107 Cu1 125.0(4) . .
C175 N107 Cu1 114.1(3) . .
C211 N200 C207 121.7(8) . .
C211 N200 Cu4 110.9(6) . .
C207 N200 Cu4 126.8(6) . .
C212 N201 C216 116.4(8) . .
C212 N201 Cu4 114.9(5) . .
C216 N201 Cu4 128.5(8) . .
C230 N202 C226 117.5(10) . .
C230 N202 Cu4 120.3(8) . .
C226 N202 Cu4 122.0(11) . .
C231 N203 C235 117.1(11) . .
C231 N203 Cu4 117.1(9) . .
C235 N203 Cu4 125.6(6) . .
C252 N204 C256 119.8(4) . .
C252 N204 Cu3 127.8(3) . .
C256 N204 Cu3 112.2(3) . .
C261 N205 C257 117.2(5) . .
C261 N205 Cu3 127.5(5) . .
C257 N205 Cu3 115.2(3) . .
C271 N206 C275 120.4(5) . .
C271 N206 Cu3 126.2(4) . .
C275 N206 Cu3 113.5(4) . .
C276 N207 C280 120.3(6) . .
C276 N207 Cu3 114.4(5) . .
C280 N207 Cu3 123.5(4) . .
C101 C100 C104 108.7(6) . .
C101 C100 Fe1 70.7(3) . .
C104 C100 Fe1 69.5(3) . .
C100 C101 C102 109.6(6) . .
C100 C101 Fe1 69.4(4) . .
C102 C101 Fe1 71.0(3) . .
C103 C102 C101 106.6(6) . .
C103 C102 Fe1 68.2(3) . .
C101 C102 Fe1 68.5(4) . .
C102 C103 C104 109.2(5) . .
C102 C103 Fe1 71.3(3) . .
C104 C103 Fe1 69.3(3) . .
C105 C104 C103 126.1(5) . .
C105 C104 C100 128.0(6) . .
C103 C104 C100 105.9(6) . .
C105 C104 Fe1 123.6(4) . .
C103 C104 Fe1 69.3(3) . .
C100 C104 Fe1 68.8(3) . .
C106 C105 C104 178.8(6) . .
C105 C106 C108 175.1(7) . .
N100 C107 C108 123.2(6) . .
C107 C108 C106 120.3(6) . .
C107 C108 C109 116.8(6) . .
C106 C108 C109 123.0(6) . .
C110 C109 C108 119.8(6) . .
C111 C110 C109 118.9(6) . .
N100 C111 C110 121.1(7) . .
N100 C111 C112 116.4(6) . .
C110 C111 C112 122.5(6) . .
N101 C112 C113 122.9(7) . .
N101 C112 C111 113.7(6) . .
C113 C112 C111 123.5(7) . .
C112 C113 C114 118.9(8) . .
C115 C114 C113 118.7(8) . .
C114 C115 C116 118.7(9) . .
N101 C116 C115 123.7(9) . .
C121 C120 C125 119.2(6) . .
C121 C120 C117 120.1(6) . .
C125 C120 C117 120.7(6) . .
C122 C121 C120 122.2(6) . .
C123 C122 C121 117.8(6) . .
C123 C122 C118 122.8(7) . .
C121 C122 C118 119.4(7) . .
C122 C123 C124 122.3(6) . .
C123 C124 C125 119.0(6) . .
C123 C124 C119 120.9(5) . .
C125 C124 C119 120.1(5) . .
C124 C125 C120 119.4(5) . .
C124 C125 C126 120.0(5) . .
C120 C125 C126 120.6(5) . .
N102 C126 C127 121.7(6) . .
N102 C126 C125 116.0(5) . .
C127 C126 C125 122.3(6) . .
C126 C127 C128 117.5(6) . .
C129 C128 C127 120.7(6) . .
C128 C129 C130 119.1(6) . .
C129 C130 N102 120.4(6) . .
C129 C130 C131 124.8(6) . .
N102 C130 C131 114.8(6) . .
N103 C131 C132 120.8(7) . .
N103 C131 C130 115.5(6) . .
C132 C131 C130 123.6(7) . .
C133 C132 C131 118.6(8) . .
C134 C133 C132 120.1(7) . .
C133 C134 C135 119.8(8) . .
N103 C135 C134 119.8(8) . .
N103 C135 C136 118.4(7) . .
C134 C135 C136 121.7(7) . .
C137 C136 C141 120.1(8) . .
C137 C136 C135 121.6(8) . .
C141 C136 C135 118.1(7) . .
C138 C137 C136 120.0(10) . .
C138 C137 C144 119.6(9) . .
C136 C137 C144 120.3(9) . .
C139 C138 C137 121.1(9) . .
C138 C139 C140 118.9(9) . .
C138 C139 C143 122.8(10) . .
C140 C139 C143 118.1(11) . .
C141 C140 C139 123.0(10) . .
C140 C141 C136 116.9(9) . .
C140 C141 C142 121.5(9) . .
C136 C141 C142 121.6(8) . .
C149 C145 C146 108.9(6) . .
C149 C145 Fe1 69.9(3) . .
C146 C145 Fe1 70.2(4) . .
C145 C146 C147 107.2(7) . .
C145 C146 Fe1 69.0(4) . .
C147 C146 Fe1 68.1(4) . .
C148 C147 C146 108.3(6) . .
C148 C147 Fe1 70.4(4) . .
C146 C147 Fe1 70.5(4) . .
C147 C148 C149 107.9(7) . .
C147 C148 Fe1 69.2(4) . .
C149 C148 Fe1 69.2(3) . .
C150 C149 C145 127.1(5) . .
C150 C149 C148 125.1(6) . .
C145 C149 C148 107.6(6) . .
C150 C149 Fe1 122.6(4) . .
C145 C149 Fe1 69.8(3) . .
C148 C149 Fe1 69.1(3) . .
C151 C150 C149 179.1(6) . .
C150 C151 C153 175.8(6) . .
N104 C152 C153 123.1(5) . .
C154 C153 C152 117.4(6) . .
C154 C153 C151 123.9(6) . .
C152 C153 C151 118.7(5) . .
C153 C154 C155 119.6(6) . .
C154 C155 C156 119.9(6) . .
N104 C156 C155 119.7(6) . .
N104 C156 C157 115.7(5) . .
C155 C156 C157 124.6(5) . .
N105 C157 C158 121.5(6) . .
N105 C157 C156 116.0(5) . .
C158 C157 C156 122.5(6) . .
C157 C158 C159 119.0(6) . .
C160 C159 C158 118.7(6) . .
C161 C160 C159 118.9(7) . .
N105 C161 C160 122.9(6) . .
C170 C165 C166 118.3(6) . .
C170 C165 C164 121.6(6) . .
C166 C165 C164 120.0(6) . .
C167 C166 C165 122.3(6) . .
C166 C167 C168 118.6(6) . .
C166 C167 C163 120.9(7) . .
C168 C167 C163 120.5(7) . .
C169 C168 C167 121.5(6) . .
C168 C169 C170 119.3(6) . .
C168 C169 C162 120.2(6) . .
C170 C169 C162 120.5(6) . .
C165 C170 C169 119.8(5) . .
C165 C170 C171 121.1(5) . .
C169 C170 C171 118.8(5) . .
N107 C171 C172 119.7(5) . .
N107 C171 C170 116.0(5) . .
C172 C171 C170 124.4(5) . .
C173 C172 C171 119.5(5) . .
C174 C173 C172 119.2(5) . .
C175 C174 C173 119.1(5) . .
N107 C175 C174 121.6(5) . .
N107 C175 C176 115.4(4) . .
C174 C175 C176 123.1(5) . .
N106 C176 C177 122.4(5) . .
N106 C176 C175 113.4(4) . .
C177 C176 C175 124.2(5) . .
C176 C177 C178 119.0(5) . .
C177 C178 C179 119.3(5) . .
C180 C179 C178 118.3(5) . .
N106 C180 C179 122.2(5) . .
N106 C180 C181 114.2(5) . .
C179 C180 C181 123.6(5) . .
C186 C181 C182 120.6(5) . .
C186 C181 C180 120.9(5) . .
C182 C181 C180 118.3(5) . .
C183 C182 C181 118.3(6) . .
C183 C182 C189 120.6(6) . .
C181 C182 C189 121.1(6) . .
C182 C183 C184 121.3(6) . .
C185 C184 C183 118.2(6) . .
C185 C184 C188 120.6(7) . .
C183 C184 C188 121.2(7) . .
C186 C185 C184 122.7(6) . .
C185 C186 C181 118.8(6) . .
C185 C186 C187 120.8(6) . .
C181 C186 C187 120.3(6) . .
C201 C200 C204 108.1(5) . .
C201 C200 Fe2 70.5(3) . .
C204 C200 Fe2 70.0(3) . .
C200 C201 C202 107.7(5) . .
C200 C201 Fe2 68.8(3) . .
C202 C201 Fe2 69.4(3) . .
C203 C202 C201 107.9(6) . .
C203 C202 Fe2 69.3(3) . .
C201 C202 Fe2 69.6(3) . .
C202 C203 C204 108.6(5) . .
C202 C203 Fe2 70.2(3) . .
C204 C203 Fe2 70.0(3) . .
C203 C204 C200 107.8(5) . .
C203 C204 C205 127.1(5) . .
C200 C204 C205 124.7(5) . .
C203 C204 Fe2 69.3(3) . .
C200 C204 Fe2 68.9(3) . .
C205 C204 Fe2 121.4(4) . .
C206 C205 C204 178.3(7) . .
C205 C206 C208 171.5(7) . .
N200 C207 C208 123.1(7) . .
C207 C208 C209 117.4(7) . .
C207 C208 C206 120.2(6) . .
C209 C208 C206 122.4(8) . .
C210 C209 C208 115.9(9) . .
C211 C210 C209 123.2(7) . .
N200 C211 C210 118.5(7) . .
N200 C211 C212 116.2(9) . .
C210 C211 C212 125.3(7) . .
N201 C212 C213 124.4(8) . .
N201 C212 C211 115.7(6) . .
C213 C212 C211 119.5(9) . .
C214 C213 C212 117.1(12) . .
C215 C214 C213 119.7(9) . .
C214 C215 C216 119.8(9) . .
N201 C216 C215 122.5(11) . .
C221 C220 C225 118.5(10) . .
C221 C220 C219 125.0(11) . .
C225 C220 C219 116.1(11) . .
C220 C221 C222 132.9(15) . .
C218 C222 C221 140.1(15) . .
C218 C222 C223 114.0(13) . .
C221 C222 C223 105.3(13) . .
C224 C223 C222 131.3(9) . .
C223 C224 C225 113.1(10) . .
C223 C224 C217 130.0(10) . .
C225 C224 C217 116.3(12) . .
C220 C225 C224 118.0(11) . .
C220 C225 C226 127.2(8) . .
C224 C225 C226 114.7(9) . .
C227 C226 N202 117.9(16) . .
C227 C226 C225 121.1(14) . .
N202 C226 C225 120.7(10) . .
C228 C227 C226 123.2(18) . .
C227 C228 C229 120.2(13) . .
C230 C229 C228 112.5(17) . .
N202 C230 C229 128.5(15) . .
N202 C230 C231 110.7(9) . .
C229 C230 C231 120.8(14) . .
N203 C231 C232 123.0(14) . .
N203 C231 C230 113.1(12) . .
C232 C231 C230 123.9(10) . .
C231 C232 C233 120.1(11) . .
C234 C233 C232 114.0(13) . .
C233 C234 C235 125.5(13) . .
N203 C235 C234 119.6(10) . .
N203 C235 C236 114.1(8) . .
C234 C235 C236 126.2(10) . .
C237 C236 C241 118.5(10) . .
C237 C236 C235 119.4(10) . .
C241 C236 C235 122.0(8) . .
C238 C237 C236 119.5(13) . .
C238 C237 C244 121.5(10) . .
C236 C237 C244 118.8(11) . .
C239 C238 C237 122.4(11) . .
C238 C239 C240 117.5(12) . .
C238 C239 C243 125.2(14) . .
C240 C239 C243 116.5(18) . .
C241 C240 C239 120.8(14) . .
C240 C241 C236 120.8(10) . .
C240 C241 C242 117.8(11) . .
C236 C241 C242 121.2(8) . .
C246 C245 C249 107.3(5) . .
C246 C245 Fe2 69.7(3) . .
C249 C245 Fe2 69.1(3) . .
C247 C246 C245 108.1(5) . .
C247 C246 Fe2 69.5(3) . .
C245 C246 Fe2 69.1(3) . .
C246 C247 C248 109.7(5) . .
C246 C247 Fe2 70.3(3) . .
C248 C247 Fe2 70.4(3) . .
C247 C248 C249 107.3(5) . .
C247 C248 Fe2 69.0(3) . .
C249 C248 Fe2 68.6(3) . .
C250 C249 C248 126.3(5) . .
C250 C249 C245 126.0(5) . .
C248 C249 C245 107.6(5) . .
C250 C249 Fe2 124.6(4) . .
C248 C249 Fe2 70.1(3) . .
C245 C249 Fe2 69.4(3) . .
C251 C250 C249 177.4(6) . .
C250 C251 C253 177.5(6) . .
N204 C252 C253 122.3(4) . .
C254 C253 C252 118.4(5) . .
C254 C253 C251 123.1(5) . .
C252 C253 C251 118.5(4) . .
C255 C254 C253 119.4(5) . .
C254 C255 C256 119.6(5) . .
N204 C256 C255 120.5(4) . .
N204 C256 C257 115.5(5) . .
C255 C256 C257 124.0(5) . .
N205 C257 C258 123.0(5) . .
N205 C257 C256 115.0(4) . .
C258 C257 C256 122.0(5) . .
C259 C258 C257 117.5(6) . .
C260 C259 C258 119.5(6) . .
C261 C260 C259 119.2(6) . .
N205 C261 C260 123.4(7) . .
C270 C265 C266 118.9(6) . .
C270 C265 C264 122.0(6) . .
C266 C265 C264 119.0(7) . .
C265 C266 C267 121.0(7) . .
C268 C267 C266 118.0(7) . .
C268 C267 C263 124.0(6) . .
C266 C267 C263 117.9(7) . .
C267 C268 C269 123.1(6) . .
C270 C269 C268 118.0(6) . .
C270 C269 C262 122.0(6) . .
C268 C269 C262 120.1(6) . .
C265 C270 C269 120.8(6) . .
C265 C270 C271 119.5(5) . .
C269 C270 C271 119.7(6) . .
N206 C271 C272 120.5(7) . .
N206 C271 C270 114.6(5) . .
C272 C271 C270 124.9(7) . .
C273 C272 C271 119.9(7) . .
C272 C273 C274 121.0(6) . .
C273 C274 C275 117.1(7) . .
N206 C275 C274 121.1(6) . .
N206 C275 C276 115.4(5) . .
C274 C275 C276 123.5(6) . .
N207 C276 C277 120.1(7) . .
N207 C276 C275 114.7(6) . .
C277 C276 C275 125.0(5) . .
C278 C277 C276 119.5(6) . .
C279 C278 C277 118.2(7) . .
C278 C279 C280 121.2(8) . .
N207 C280 C279 120.6(6) . .
N207 C280 C281 111.8(7) . .
C279 C280 C281 127.5(7) . .
C286 C281 C282 120.5(7) . .
C286 C281 C280 119.2(6) . .
C282 C281 C280 120.2(8) . .
C281 C282 C283 119.0(9) . .
C281 C282 C289 117.7(10) . .
C283 C282 C289 122.9(9) . .
C284 C283 C282 119.8(8) . .
C285 C284 C283 119.3(7) . .
C285 C284 C288 120.5(10) . .
C283 C284 C288 120.1(9) . .
C284 C285 C286 122.1(8) . .
C281 C286 C285 119.3(6) . .
C281 C286 C287 122.3(6) . .
C285 C286 C287 118.4(7) . .

loop_
_geom_bond_atom_site_label_1
_geom_bond_atom_site_label_2
_geom_bond_distance
_geom_bond_site_symmetry_2
Cu1 N106 1.994(4) .
Cu1 N105 2.011(5) .
Cu1 N104 2.045(5) .
Cu1 N107 2.045(5) .
Cu2 N101 2.005(6) .
Cu2 N102 2.021(5) .
Cu2 N103 2.053(6) .
Cu2 N100 2.067(5) .
Cu3 N205 1.986(5) .
Cu3 N206 2.036(5) .
Cu3 N207 2.036(6) .
Cu3 N204 2.055(4) .
Cu4 N202 1.969(8) .
Cu4 N201 1.977(6) .
Cu4 N203 2.027(8) .
Cu4 N200 2.078(8) .
Fe1 C147 2.029(7) .
Fe1 C100 2.039(6) .
Fe1 C148 2.045(6) .
Fe1 C145 2.045(6) .
Fe1 C149 2.047(5) .
Fe1 C103 2.047(5) .
Fe1 C104 2.047(5) .
Fe1 C101 2.055(6) .
Fe1 C146 2.061(7) .
Fe1 C102 2.089(6) .
Fe2 C200 2.038(6) .
Fe2 C249 2.041(6) .
Fe2 C247 2.043(6) .
Fe2 C203 2.044(6) .
Fe2 C245 2.045(6) .
Fe2 C204 2.053(6) .
Fe2 C246 2.054(6) .
Fe2 C202 2.056(6) .
Fe2 C201 2.060(5) .
Fe2 C248 2.062(5) .
Cl1 O2 1.272(7) .
Cl1 O3 1.320(7) .
Cl1 O4 1.419(6) .
Cl1 O1 1.511(15) .
Cl2 O5 1.387(7) .
Cl2 O8 1.398(7) .
Cl2 O6 1.415(7) .
Cl2 O7 1.478(8) .
Cl3 O12 1.363(6) .
Cl3 O9 1.419(7) .
Cl3 O10 1.427(7) .
Cl3 O11 1.448(9) .
Cl4 O16 1.378(10) .
Cl4 O14 1.422(9) .
Cl4 O13 1.441(10) .
Cl4 O15 1.444(8) .
N100 C107 1.329(8) .
N100 C111 1.349(8) .
N101 C116 1.335(10) .
N101 C112 1.377(10) .
N102 C126 1.320(8) .
N102 C130 1.377(8) .
N103 C135 1.340(10) .
N103 C131 1.353(9) .
N104 C152 1.313(8) .
N104 C156 1.350(7) .
N105 C161 1.331(8) .
N105 C157 1.350(8) .
N106 C180 1.351(7) .
N106 C176 1.352(6) .
N107 C171 1.338(7) .
N107 C175 1.343(7) .
N200 C211 1.319(10) .
N200 C207 1.352(8) .
N201 C212 1.309(12) .
N201 C216 1.362(10) .
N202 C230 1.347(16) .
N202 C226 1.406(15) .
N203 C231 1.341(12) .
N203 C235 1.383(13) .
N204 C252 1.331(6) .
N204 C256 1.355(6) .
N205 C261 1.345(8) .
N205 C257 1.345(8) .
N206 C271 1.325(9) .
N206 C275 1.374(8) .
N207 C276 1.349(7) .
N207 C280 1.371(10) .
C100 C101 1.398(10) .
C100 C104 1.454(9) .
C101 C102 1.435(9) .
C102 C103 1.433(9) .
C103 C104 1.445(9) .
C104 C105 1.374(9) .
C105 C106 1.242(9) .
C106 C108 1.397(9) .
C107 C108 1.396(9) .
C108 C109 1.409(9) .
C109 C110 1.402(11) .
C110 C111 1.388(10) .
C111 C112 1.500(10) .
C112 C113 1.384(10) .
C113 C114 1.410(12) .
C114 C115 1.376(14) .
C115 C116 1.406(13) .
C117 C120 1.525(9) .
C118 C122 1.509(9) .
C119 C124 1.513(8) .
C120 C121 1.379(9) .
C120 C125 1.403(8) .
C121 C122 1.378(10) .
C122 C123 1.377(10) .
C123 C124 1.385(9) .
C124 C125 1.398(8) .
C125 C126 1.489(8) .
C126 C127 1.397(9) .
C127 C128 1.402(9) .
C128 C129 1.369(11) .
C129 C130 1.377(10) .
C130 C131 1.467(10) .
C131 C132 1.410(9) .
C132 C133 1.379(12) .
C133 C134 1.366(13) .
C134 C135 1.417(11) .
C135 C136 1.465(12) .
C136 C137 1.407(12) .
C136 C141 1.438(12) .
C137 C138 1.385(13) .
C137 C144 1.519(14) .
C138 C139 1.381(16) .
C139 C140 1.398(15) .
C139 C143 1.550(14) .
C140 C141 1.389(13) .
C141 C142 1.476(12) .
C145 C149 1.410(9) .
C145 C146 1.430(9) .
C146 C147 1.448(12) .
C147 C148 1.408(12) .
C148 C149 1.458(8) .
C149 C150 1.404(9) .
C150 C151 1.211(9) .
C151 C153 1.433(9) .
C152 C153 1.414(8) .
C153 C154 1.379(9) .
C154 C155 1.383(10) .
C155 C156 1.409(9) .
C156 C157 1.471(9) .
C157 C158 1.391(8) .
C158 C159 1.394(11) .
C159 C160 1.382(11) .
C160 C161 1.381(9) .
C162 C169 1.500(9) .
C163 C167 1.524(9) .
C164 C165 1.495(9) .
C165 C170 1.397(9) .
C165 C166 1.412(9) .
C166 C167 1.377(10) .
C167 C168 1.391(10) .
C168 C169 1.385(9) .
C169 C170 1.425(9) .
C170 C171 1.476(8) .
C171 C172 1.400(8) .
C172 C173 1.388(9) .
C173 C174 1.378(8) .
C174 C175 1.371(7) .
C175 C176 1.496(7) .
C176 C177 1.369(8) .
C177 C178 1.383(8) .
C178 C179 1.409(9) .
C179 C180 1.374(8) .
C180 C181 1.511(8) .
C181 C186 1.391(8) .
C181 C182 1.418(9) .
C182 C183 1.396(9) .
C182 C189 1.512(9) .
C183 C184 1.398(10) .
C184 C185 1.385(10) .
C184 C188 1.527(10) .
C185 C186 1.378(9) .
C186 C187 1.529(10) .
C200 C201 1.424(8) .
C200 C204 1.437(7) .
C201 C202 1.442(9) .
C202 C203 1.420(9) .
C203 C204 1.422(9) .
C204 C205 1.441(8) .
C205 C206 1.171(9) .
C206 C208 1.466(10) .
C207 C208 1.363(12) .
C208 C209 1.428(9) .
C209 C210 1.419(12) .
C210 C211 1.354(13) .
C211 C212 1.512(11) .
C212 C213 1.414(11) .
C213 C214 1.377(14) .
C214 C215 1.345(15) .
C215 C216 1.385(12) .
C217 C224 1.59(2) .
C218 C222 1.326(19) .
C219 C220 1.538(10) .
C220 C221 1.301(17) .
C220 C225 1.342(16) .
C221 C222 1.392(13) .
C222 C223 1.392(16) .
C223 C224 1.358(16) .
C224 C225 1.503(11) .
C225 C226 1.66(2) .
C226 C227 1.386(17) .
C227 C228 1.35(3) .
C228 C229 1.47(2) .
C229 C230 1.369(14) .
C230 C231 1.531(19) .
C231 C232 1.41(2) .
C232 C233 1.43(2) .
C233 C234 1.338(15) .
C234 C235 1.387(14) .
C235 C236 1.462(14) .
C236 C237 1.408(11) .
C236 C241 1.411(14) .
C237 C238 1.404(18) .
C237 C244 1.554(19) .
C238 C239 1.39(2) .
C239 C240 1.421(18) .
C239 C243 1.545(19) .
C240 C241 1.392(13) .
C241 C242 1.502(12) .
C245 C246 1.443(8) .
C245 C249 1.449(8) .
C246 C247 1.409(9) .
C247 C248 1.424(8) .
C248 C249 1.446(8) .
C249 C250 1.416(8) .
C250 C251 1.186(8) .
C251 C253 1.453(7) .
C252 C253 1.396(7) .
C253 C254 1.387(7) .
C254 C255 1.378(8) .
C255 C256 1.400(8) .
C256 C257 1.482(7) .
C257 C258 1.394(7) .
C258 C259 1.392(9) .
C259 C260 1.371(11) .
C260 C261 1.361(9) .
C262 C269 1.515(11) .
C263 C267 1.508(11) .
C264 C265 1.493(8) .
C265 C270 1.392(10) .
C265 C266 1.404(10) .
C266 C267 1.419(9) .
C267 C268 1.348(11) .
C268 C269 1.413(10) .
C269 C270 1.402(8) .
C270 C271 1.494(9) .
C271 C272 1.394(9) .
C272 C273 1.361(11) .
C273 C274 1.386(11) .
C274 C275 1.400(8) .
C275 C276 1.479(10) .
C276 C277 1.441(10) .
C277 C278 1.412(11) .
C278 C279 1.368(10) .
C279 C280 1.405(11) .
C280 C281 1.501(9) .
C281 C286 1.371(10) .
C281 C282 1.387(11) .
C282 C283 1.407(13) .
C282 C289 1.563(16) .
C283 C284 1.380(15) .
C284 C285 1.361(11) .
C284 C288 1.541(11) .
C285 C286 1.373(9) .
C286 C287 1.532(9) .

loop_
_platon_squeeze_void_nr
_platon_squeeze_void_average_x
_platon_squeeze_void_average_y
_platon_squeeze_void_average_z
_platon_squeeze_void_volume
_platon_squeeze_void_count_electrons
_platon_squeeze_void_content
1 0.000 0.000 1.000 786 239 ' '
2 0.096 0.250 0.614 1167 396 ' '
3 0.158 0.750 0.639 1167 393 ' '
4 0.500 0.500 0.500 786 240 ' '
5 0.239 0.044 0.454 11 2 ' '
6 0.260 0.544 0.046 11 2 ' '
7 0.739 0.456 0.954 11 2 ' '
8 0.760 0.956 0.546 11 2 ' '
